data_4121470
loop_
_publ_author_name
'Bontemps, S\'ebastien'
'Vendier, Laure'
'Sabo-Etienne, Sylviane'

_publ_section_title
;
 Ruthenium-catalyzed reduction of carbon dioxide to formaldehyde.
;
_journal_issue 11
_journal_name_full 'Journal of the American Chemical Society'
_journal_page_first 4419
_journal_page_last 4425
_journal_paper_doi 10.1021/ja500708w
_journal_volume 136
_journal_year 2014
_chemical_compound_source 'synthesis as described'
_chemical_formula_moiety 'C37 H69 B O3 P2 Ru'
_chemical_formula_sum 'C37 H69 B O3 P2 Ru'
_chemical_formula_weight 735.74
_chemical_name_systematic
;
 ?
;
_space_group_IT_number 2
_symmetry_cell_setting triclinic
_symmetry_Int_Tables_number 2
_symmetry_space_group_name_Hall '-P 1'
_symmetry_space_group_name_H-M 'P -1'
_atom_sites_solution_hydrogens geom
_atom_sites_solution_primary direct
_atom_sites_solution_secondary difmap
_cell_angle_alpha 64.995(5)
_cell_angle_beta 81.383(5)
_cell_angle_gamma 75.589(5)
_cell_formula_units_Z 8
_cell_length_a 12.885(5)
_cell_length_b 24.182(5)
_cell_length_c 27.632(5)
_cell_measurement_reflns_used 9749
_cell_measurement_temperature 100
_cell_measurement_theta_max 31.16
_cell_measurement_theta_min 2.65
_cell_measurement_wavelength 0.71073
_cell_volume 7547(4)
_computing_cell_refinement 'Bruker SAINT'
_computing_data_collection 'Bruker APEX2'
_computing_data_reduction 'Bruker SAINT'
_computing_molecular_graphics 'Ortep-3 for Windows (Farrugia, 1997)'
_computing_publication_material 'WinGX publication routines (Farrugia, 1999)'
_computing_structure_refinement 'SHELXL-97 (Sheldrick, 2008)'
_computing_structure_solution 'SIR92 (Giacovazzo et al, 1993)'
_diffrn_ambient_temperature 100(2)
_diffrn_measured_fraction_theta_full 0.904
_diffrn_measured_fraction_theta_max 0.904
_diffrn_measurement_device_type 'Bruker Kappa APEX II'
_diffrn_measurement_method \w-\f
_diffrn_radiation_monochromator graphite
_diffrn_radiation_source 'fine-focus sealed tube'
_diffrn_radiation_type MoK\a
_diffrn_radiation_wavelength 0.71073
_diffrn_reflns_av_R_equivalents 0.0257
_diffrn_reflns_av_unetI/netI 0.0261
_diffrn_reflns_limit_h_max 16
_diffrn_reflns_limit_h_min -16
_diffrn_reflns_limit_k_max 30
_diffrn_reflns_limit_k_min -30
_diffrn_reflns_limit_l_max 26
_diffrn_reflns_limit_l_min -26
_diffrn_reflns_number 110726
_diffrn_reflns_theta_full 26.37
_diffrn_reflns_theta_max 26.37
_diffrn_reflns_theta_min 0.81
_diffrn_standards_decay_% 0
_diffrn_standards_interval_count 0
_diffrn_standards_interval_time 0
_diffrn_standards_number 0
_exptl_absorpt_coefficient_mu 0.533
_exptl_absorpt_correction_T_max 0.9882
_exptl_absorpt_correction_T_min 0.8721
_exptl_absorpt_process_details
;
        [c.f. r.h. blessing, acta cryst. (1995), a51, 33-38]
;
_exptl_crystal_colour colourless
_exptl_crystal_density_diffrn 1.295
_exptl_crystal_density_method 'not measured'
_exptl_crystal_description platelet
_exptl_crystal_F_000 3152
_exptl_crystal_size_max 0.15
_exptl_crystal_size_mid 0.08
_exptl_crystal_size_min 0.02
_refine_diff_density_max 1.004
_refine_diff_density_min -0.523
_refine_diff_density_rms 0.06
_refine_ls_extinction_method none
_refine_ls_goodness_of_fit_ref 1.016
_refine_ls_hydrogen_treatment mixed
_refine_ls_matrix_type full
_refine_ls_number_parameters 1654
_refine_ls_number_reflns 27918
_refine_ls_number_restraints 0
_refine_ls_restrained_S_all 1.016
_refine_ls_R_factor_all 0.0426
_refine_ls_R_factor_gt 0.0296
_refine_ls_shift/su_max 0.011
_refine_ls_shift/su_mean 0
_refine_ls_structure_factor_coef Fsqd
_refine_ls_weighting_details 'calc w=1/[\s^2^(Fo^2^)+(0.0281P)^2^+6.7506P] where P=(Fo^2^+2Fc^2^)/3'
_refine_ls_weighting_scheme calc
_refine_ls_wR_factor_gt 0.0658
_refine_ls_wR_factor_ref 0.0725
_reflns_number_gt 22499
_reflns_number_total 27918
_reflns_threshold_expression >2\s(I)
_cod_data_source_file ja500708w_si_002.cif
_cod_data_source_block 4CyP
_cod_database_code 4121470

loop_
_symmetry_equiv_pos_as_xyz
'x, y, z'
'-x, -y, -z'

loop_
_atom_site_label
_atom_site_type_symbol
_atom_site_fract_x
_atom_site_fract_y
_atom_site_fract_z
_atom_site_U_iso_or_equiv
_atom_site_adp_type
_atom_site_occupancy
_atom_site_symmetry_multiplicity
_atom_site_calc_flag
_atom_site_refinement_flags
_atom_site_disorder_assembly
_atom_site_disorder_group
C1 C 0.61127(18) 0.66683(10) 0.17703(9) 0.0176(5) Uani 1 1 d . . .
H1A H 0.5564 0.6422 0.1875 0.021 Uiso 1 1 calc R . .
H1B H 0.6765 0.6404 0.1945 0.021 Uiso 1 1 calc R . .
C2 C 0.39931(18) 0.35496(10) 0.30939(8) 0.0192(5) Uani 1 1 d . . .
H2A H 0.3305 0.3764 0.2936 0.023 Uiso 1 1 calc R . .
H2B H 0.4453 0.3848 0.2987 0.023 Uiso 1 1 calc R . .
C3 C 0.21410(17) 0.63331(9) 0.29893(8) 0.0140(5) Uani 1 1 d . C .
H3 H 0.2792 0.6369 0.3108 0.017 Uiso 1 1 calc R . .
C4 C 0.14728(18) 0.70019(9) 0.27415(8) 0.0172(5) Uani 1 1 d . . .
H4A H 0.1418 0.7217 0.2974 0.021 Uiso 1 1 calc R . .
H4B H 0.0757 0.7 0.2674 0.021 Uiso 1 1 calc R . .
C5 C 0.2107(2) 0.73116(10) 0.22137(9) 0.0260(6) Uani 1 1 d . . .
H5A H 0.1621 0.7596 0.1935 0.031 Uiso 1 1 calc R . .
H5B H 0.2571 0.7543 0.2262 0.031 Uiso 1 1 calc R . .
C6 C 0.2772(2) 0.67832(10) 0.20640(9) 0.0272(6) Uani 1 1 d . . .
H6A H 0.3532 0.6774 0.2054 0.033 Uiso 1 1 calc R . .
H6B H 0.2593 0.6839 0.1715 0.033 Uiso 1 1 calc R . .
C7 C 0.24947(19) 0.61755(10) 0.24985(8) 0.0193(5) Uani 1 1 d . . .
H7A H 0.1919 0.6063 0.2393 0.023 Uiso 1 1 calc R . .
H7B H 0.3116 0.5834 0.257 0.023 Uiso 1 1 calc R . .
C8 C 0.01040(16) 0.60252(9) 0.35282(8) 0.0140(5) Uani 1 1 d . C .
H8 H -0.0039 0.6462 0.3482 0.017 Uiso 1 1 calc R . .
C9 C -0.05644(16) 0.56786(10) 0.40333(9) 0.0165(5) Uani 1 1 d . . .
H9A H -0.0206 0.5247 0.4213 0.02 Uiso 1 1 calc R . .
H9B H -0.0686 0.5878 0.4282 0.02 Uiso 1 1 calc R . .
C10 C -0.16205(17) 0.57260(10) 0.38147(9) 0.0213(5) Uani 1 1 d . . .
H10A H -0.2001 0.541 0.4065 0.026 Uiso 1 1 calc R . .
H10B H -0.2081 0.6135 0.3735 0.026 Uiso 1 1 calc R . .
C11 C -0.12474(19) 0.56167(11) 0.33104(10) 0.0257(6) Uani 1 1 d . . .
H11A H -0.1834 0.5754 0.3076 0.031 Uiso 1 1 calc R . .
H11B H -0.0944 0.5179 0.3394 0.031 Uiso 1 1 calc R . .
C12 C -0.03900(17) 0.60133(10) 0.30542(9) 0.0187(5) Uani 1 1 d . . .
H12A H -0.0711 0.6432 0.2816 0.022 Uiso 1 1 calc R . .
H12B H 0.0155 0.5828 0.2853 0.022 Uiso 1 1 calc R . .
C13 C 0.18862(17) 0.58944(9) 0.41278(8) 0.0130(4) Uani 1 1 d . C .
H13 H 0.2662 0.5873 0.4089 0.016 Uiso 1 1 calc R . .
C14 C 0.16750(18) 0.54140(9) 0.47069(8) 0.0157(5) Uani 1 1 d . . .
H14A H 0.1157 0.5182 0.471 0.019 Uiso 1 1 calc R . .
H14B H 0.2335 0.5122 0.4848 0.019 Uiso 1 1 calc R . .
C15 C 0.12335(19) 0.58060(10) 0.50382(9) 0.0197(5) Uani 1 1 d . . .
H15A H 0.046 0.5855 0.5095 0.024 Uiso 1 1 calc R . .
H15B H 0.1552 0.561 0.5383 0.024 Uiso 1 1 calc R . .
C16 C 0.15422(18) 0.64352(10) 0.47068(9) 0.0179(5) Uani 1 1 d . . .
H16A H 0.1082 0.6761 0.4803 0.022 Uiso 1 1 calc R . .
H16B H 0.2283 0.6419 0.4751 0.022 Uiso 1 1 calc R . .
C17 C 0.13749(18) 0.65384(9) 0.41390(9) 0.0174(5) Uani 1 1 d . . .
H17A H 0.1734 0.6859 0.3879 0.021 Uiso 1 1 calc R . .
H17B H 0.0618 0.6655 0.407 0.021 Uiso 1 1 calc R . .
C19 C 0.27981(17) 0.31363(9) 0.47222(8) 0.0145(5) Uani 1 1 d . C .
H19 H 0.2786 0.2703 0.4801 0.017 Uiso 1 1 calc R . .
C20 C 0.1953(2) 0.33382(11) 0.51030(9) 0.0259(6) Uani 1 1 d . . .
H20A H 0.1823 0.3785 0.4999 0.031 Uiso 1 1 calc R . .
H20B H 0.1282 0.3221 0.5111 0.031 Uiso 1 1 calc R . .
C21 C 0.2462(2) 0.29856(12) 0.56384(10) 0.0343(7) Uani 1 1 d . . .
H21A H 0.2382 0.2555 0.5795 0.041 Uiso 1 1 calc R . .
H21B H 0.2144 0.3179 0.5885 0.041 Uiso 1 1 calc R . .
C22 C 0.3645(3) 0.30276(16) 0.55017(11) 0.0496(8) Uani 1 1 d . . .
H22A H 0.4102 0.2645 0.5726 0.06 Uiso 1 1 calc R . .
H22B H 0.3783 0.3372 0.5558 0.06 Uiso 1 1 calc R . .
C23 C 0.38682(19) 0.31316(11) 0.49115(9) 0.0256(6) Uani 1 1 d . . .
H23A H 0.4428 0.2798 0.4874 0.031 Uiso 1 1 calc R . .
H23B H 0.409 0.3525 0.4705 0.031 Uiso 1 1 calc R . .
C24 C 0.38458(16) 0.32380(9) 0.37129(8) 0.0132(4) Uani 1 1 d . C .
H24 H 0.4438 0.3307 0.3851 0.016 Uiso 1 1 calc R . .
C25 C 0.40730(18) 0.25328(9) 0.38513(9) 0.0187(5) Uani 1 1 d . . .
H25A H 0.4348 0.2293 0.4205 0.022 Uiso 1 1 calc R . .
H25B H 0.343 0.2402 0.3834 0.022 Uiso 1 1 calc R . .
C26 C 0.49166(19) 0.24585(10) 0.34206(10) 0.0257(6) Uani 1 1 d . . .
H26A H 0.5618 0.2471 0.3498 0.031 Uiso 1 1 calc R . .
H26B H 0.4958 0.2069 0.3388 0.031 Uiso 1 1 calc R . .
C27 C 0.4512(2) 0.30164(11) 0.29143(10) 0.0280(6) Uani 1 1 d . . .
H27A H 0.399 0.2924 0.2756 0.034 Uiso 1 1 calc R . .
H27B H 0.5102 0.3128 0.2654 0.034 Uiso 1 1 calc R . .
C28 C 0.15556(16) 0.32295(9) 0.39206(8) 0.0136(5) Uani 1 1 d . C .
H28 H 0.1782 0.2779 0.4121 0.016 Uiso 1 1 calc R . .
C29 C 0.13492(17) 0.33265(10) 0.33516(9) 0.0175(5) Uani 1 1 d . C .
H29A H 0.1458 0.3733 0.3092 0.021 Uiso 1 1 calc R . .
H29B H 0.182 0.3007 0.3251 0.021 Uiso 1 1 calc R . .
C30 C 0.0174(2) 0.32784(14) 0.33892(11) 0.0379(7) Uani 1 1 d . . .
H30A H -0.0232 0.3652 0.3127 0.045 Uiso 1 1 calc R A 1
H30B H 0.0123 0.2922 0.3325 0.045 Uiso 1 1 calc R A 1
C31 C 0.04354(18) 0.34261(11) 0.41646(10) 0.0217(5) Uani 1 1 d . . .
H31A H 0.0411 0.3226 0.4552 0.026 Uiso 1 1 calc R B 1
H31B H 0.0235 0.3875 0.4053 0.026 Uiso 1 1 calc R B 1
C35 C 0.56004(17) 0.46176(10) 0.39924(9) 0.0168(5) Uani 1 1 d . . .
C36 C 0.67363(18) 0.43717(11) 0.38287(11) 0.0289(6) Uani 1 1 d . . .
H36A H 0.6963 0.3943 0.4065 0.043 Uiso 1 1 calc R . .
H36B H 0.7207 0.4613 0.3848 0.043 Uiso 1 1 calc R . .
H36C H 0.6759 0.4404 0.3469 0.043 Uiso 1 1 calc R . .
C37 C 0.51857(16) 0.53260(10) 0.36636(9) 0.0164(5) Uani 1 1 d . . .
C39 C 0.5587(2) 0.55461(12) 0.30782(10) 0.0304(6) Uani 1 1 d . . .
H39A H 0.55 0.5262 0.2935 0.046 Uiso 1 1 calc R . .
H39B H 0.6333 0.556 0.3051 0.046 Uiso 1 1 calc R . .
H39C H 0.5183 0.5955 0.2879 0.046 Uiso 1 1 calc R . .
C40 C 0.53541(19) 0.57520(10) 0.39077(10) 0.0254(6) Uani 1 1 d . . .
H40A H 0.5069 0.6178 0.3682 0.038 Uiso 1 1 calc R . .
H40B H 0.6107 0.5699 0.3941 0.038 Uiso 1 1 calc R . .
H40C H 0.4992 0.5649 0.4255 0.038 Uiso 1 1 calc R . .
C41 C 0.5486(2) 0.44381(10) 0.45921(9) 0.0259(6) Uani 1 1 d . . .
H41A H 0.4771 0.461 0.4688 0.039 Uiso 1 1 calc R . .
H41B H 0.5991 0.4599 0.4692 0.039 Uiso 1 1 calc R . .
H41C H 0.5625 0.3992 0.4775 0.039 Uiso 1 1 calc R . .
C42 C 0.15551(18) 0.47997(9) 0.30878(10) 0.0168(5) Uani 1 1 d . . .
C46 C 0.74810(16) 0.69846(9) 0.01811(8) 0.0131(4) Uani 1 1 d . . .
H46 H 0.7439 0.7425 0.0101 0.016 Uiso 1 1 calc R . .
C47 C 0.84242(18) 0.67908(11) -0.01663(9) 0.0205(5) Uani 1 1 d . . .
H47A H 0.9037 0.696 -0.0173 0.025 Uiso 1 1 calc R . .
H47B H 0.8639 0.634 -0.0037 0.025 Uiso 1 1 calc R . .
C48 C 0.79668(18) 0.70711(11) -0.07157(9) 0.0213(5) Uani 1 1 d . . .
H48A H 0.8374 0.6863 -0.0938 0.026 Uiso 1 1 calc R . .
H48B H 0.797 0.7513 -0.0894 0.026 Uiso 1 1 calc R . .
C49 C 0.6823(2) 0.69622(16) -0.05984(11) 0.0450(8) Uani 1 1 d . . .
H49A H 0.6351 0.7295 -0.0861 0.054 Uiso 1 1 calc R . .
H49B H 0.6798 0.6569 -0.0608 0.054 Uiso 1 1 calc R . .
C50 C 0.64832(17) 0.69492(10) -0.00431(9) 0.0196(5) Uani 1 1 d . . .
H50A H 0.6239 0.6568 0.0185 0.024 Uiso 1 1 calc R . .
H50B H 0.5904 0.7301 -0.0063 0.024 Uiso 1 1 calc R . .
C51 C 0.63186(16) 0.69420(9) 0.11504(8) 0.0124(4) Uani 1 1 d . . .
H51 H 0.5739 0.6869 0.1007 0.015 Uiso 1 1 calc R . .
C52 C 0.61229(18) 0.76562(9) 0.09743(9) 0.0186(5) Uani 1 1 d . . .
H52A H 0.6789 0.7787 0.095 0.022 Uiso 1 1 calc R . .
H52B H 0.5797 0.7877 0.0631 0.022 Uiso 1 1 calc R . .
C53 C 0.5355(2) 0.77730(11) 0.14192(10) 0.0290(6) Uani 1 1 d . . .
H53A H 0.5393 0.8162 0.1433 0.035 Uiso 1 1 calc R . .
H53B H 0.4621 0.7788 0.1364 0.035 Uiso 1 1 calc R . .
C54 C 0.5744(2) 0.72236(11) 0.19261(10) 0.0310(6) Uani 1 1 d . . .
H54A H 0.5169 0.7153 0.2201 0.037 Uiso 1 1 calc R . .
H54B H 0.6333 0.7295 0.2058 0.037 Uiso 1 1 calc R . .
C55 C 0.86483(16) 0.68791(9) 0.10156(8) 0.0130(5) Uani 1 1 d . . .
H55 H 0.852 0.7321 0.077 0.016 Uiso 1 1 calc R . .
C56 C 0.98154(17) 0.65823(11) 0.08756(9) 0.0205(5) Uani 1 1 d . . .
H56A H 0.9829 0.6194 0.0848 0.025 Uiso 1 1 calc R . .
H56B H 1.0089 0.6864 0.0539 0.025 Uiso 1 1 calc R . .
C57 C 1.04905(18) 0.64653(10) 0.13360(10) 0.0226(5) Uani 1 1 d . . .
H57A H 1.0567 0.6037 0.1596 0.027 Uiso 1 1 calc R . .
H57B H 1.1198 0.6553 0.1203 0.027 Uiso 1 1 calc R . .
C58 C 0.98608(17) 0.69136(10) 0.15800(9) 0.0179(5) Uani 1 1 d . . .
H58A H 0.9958 0.7336 0.1365 0.021 Uiso 1 1 calc R . .
H58B H 1.0068 0.6788 0.1941 0.021 Uiso 1 1 calc R . .
C59 C 0.87031(16) 0.68569(9) 0.15773(8) 0.0148(5) Uani 1 1 d . . .
H59A H 0.8193 0.7201 0.1628 0.018 Uiso 1 1 calc R . .
H59B H 0.8563 0.6467 0.1854 0.018 Uiso 1 1 calc R . .
C61 C 0.77987(16) 0.38271(9) 0.20200(8) 0.0114(4) Uani 1 1 d . . .
H61 H 0.7123 0.3803 0.1914 0.014 Uiso 1 1 calc R . .
C62 C 0.84316(18) 0.31493(9) 0.22845(8) 0.0165(5) Uani 1 1 d . . .
H62A H 0.8461 0.2923 0.2063 0.02 Uiso 1 1 calc R . .
H62B H 0.9157 0.314 0.2348 0.02 Uiso 1 1 calc R . .
C63 C 0.77915(19) 0.28744(10) 0.28109(9) 0.0218(5) Uani 1 1 d . . .
H63A H 0.8255 0.2544 0.308 0.026 Uiso 1 1 calc R . .
H63B H 0.7226 0.2706 0.2761 0.026 Uiso 1 1 calc R . .
C64 C 0.73154(19) 0.34197(10) 0.29788(9) 0.0201(5) Uani 1 1 d . . .
H64A H 0.7663 0.3365 0.3289 0.024 Uiso 1 1 calc R . .
H64B H 0.6553 0.3444 0.3068 0.024 Uiso 1 1 calc R . .
C65 C 0.75143(19) 0.40165(10) 0.24980(8) 0.0190(5) Uani 1 1 d . . .
H65A H 0.6876 0.4346 0.2435 0.023 Uiso 1 1 calc R . .
H65B H 0.8101 0.4161 0.2559 0.023 Uiso 1 1 calc R . .
C66 C 0.98631(16) 0.40624(9) 0.14693(8) 0.0121(4) Uani 1 1 d . . .
H66 H 0.997 0.3619 0.1544 0.014 Uiso 1 1 calc R . .
C67 C 1.05491(16) 0.43579(10) 0.09561(8) 0.0154(5) Uani 1 1 d . . .
H67A H 1.0598 0.4152 0.0716 0.018 Uiso 1 1 calc R . .
H67B H 1.0252 0.4799 0.077 0.018 Uiso 1 1 calc R . .
C68 C 1.16436(17) 0.42553(10) 0.11630(9) 0.0210(5) Uani 1 1 d . . .
H68A H 1.2028 0.3827 0.1261 0.025 Uiso 1 1 calc R . .
H68B H 1.2078 0.4531 0.0899 0.025 Uiso 1 1 calc R . .
C69 C 1.13461(19) 0.44131(11) 0.16514(10) 0.0253(6) Uani 1 1 d . . .
H69A H 1.1148 0.4861 0.1547 0.03 Uiso 1 1 calc R . .
H69B H 1.1937 0.4243 0.1888 0.03 Uiso 1 1 calc R . .
C70 C 1.03840(17) 0.41045(10) 0.19221(9) 0.0176(5) Uani 1 1 d . . .
H70A H 0.9876 0.4354 0.2085 0.021 Uiso 1 1 calc R . .
H70B H 1.062 0.3692 0.2197 0.021 Uiso 1 1 calc R . .
C71 C 0.80562(17) 0.41964(9) 0.08861(8) 0.0124(4) Uani 1 1 d . . .
H71 H 0.7281 0.4217 0.0936 0.015 Uiso 1 1 calc R . .
C72 C 0.85616(17) 0.35451(9) 0.08904(8) 0.0152(5) Uani 1 1 d . . .
H72A H 0.9327 0.344 0.0938 0.018 Uiso 1 1 calc R . .
H72B H 0.8229 0.3226 0.1172 0.018 Uiso 1 1 calc R . .
C73 C 0.83308(18) 0.36164(10) 0.03407(8) 0.0171(5) Uani 1 1 d . . .
H73A H 0.7584 0.3617 0.0323 0.021 Uiso 1 1 calc R . .
H73B H 0.8783 0.3286 0.0248 0.021 Uiso 1 1 calc R . .
C74 C 0.85994(19) 0.42491(10) -0.00241(9) 0.0199(5) Uani 1 1 d . . .
H74A H 0.8215 0.4432 -0.035 0.024 Uiso 1 1 calc R . .
H74B H 0.9363 0.4205 -0.0118 0.024 Uiso 1 1 calc R . .
C75 C 0.82484(17) 0.46576(9) 0.02968(8) 0.0147(5) Uani 1 1 d . . .
H75A H 0.7595 0.4962 0.0164 0.018 Uiso 1 1 calc R . .
H75B H 0.8804 0.4876 0.0273 0.018 Uiso 1 1 calc R . .
C78 C 0.44923(17) 0.56890(10) 0.08593(10) 0.0206(5) Uani 1 1 d . . .
C79 C 0.33971(18) 0.60608(12) 0.09220(12) 0.0314(6) Uani 1 1 d . . .
H79A H 0.3296 0.6058 0.1274 0.047 Uiso 1 1 calc R . .
H79B H 0.2861 0.5879 0.0871 0.047 Uiso 1 1 calc R . .
H79C H 0.3334 0.6482 0.0661 0.047 Uiso 1 1 calc R . .
C80 C 0.47254(17) 0.49927(10) 0.12465(10) 0.0213(5) Uani 1 1 d . . .
C82 C 0.4444(2) 0.45521(12) 0.10558(13) 0.0426(8) Uani 1 1 d . . .
H82A H 0.4895 0.4549 0.0747 0.064 Uiso 1 1 calc R . .
H82B H 0.3707 0.4687 0.0965 0.064 Uiso 1 1 calc R . .
H82C H 0.4553 0.414 0.1335 0.064 Uiso 1 1 calc R . .
C83 C 0.4224(2) 0.48905(14) 0.18099(11) 0.0452(8) Uani 1 1 d . . .
H83A H 0.4527 0.4479 0.2057 0.068 Uiso 1 1 calc R . .
H83B H 0.3462 0.4936 0.1809 0.068 Uiso 1 1 calc R . .
H83C H 0.4369 0.5193 0.1916 0.068 Uiso 1 1 calc R . .
C84 C 0.4721(2) 0.57753(12) 0.02747(10) 0.0314(6) Uani 1 1 d . . .
H84A H 0.4707 0.6208 0.0052 0.047 Uiso 1 1 calc R . .
H84B H 0.4185 0.564 0.0169 0.047 Uiso 1 1 calc R . .
H84C H 0.5416 0.5532 0.0236 0.047 Uiso 1 1 calc R . .
C85 C 0.85251(18) 0.53581(9) 0.18484(10) 0.0172(5) Uani 1 1 d . . .
C90 C 0.80051(16) 0.92469(9) 0.08684(8) 0.0118(4) Uani 1 1 d . . .
H90 H 0.722 0.9317 0.09 0.014 Uiso 1 1 calc R . .
C91 C 0.82896(17) 0.97206(9) 0.02996(8) 0.0147(5) Uani 1 1 d . . .
H91A H 0.7696 1.0074 0.0173 0.018 Uiso 1 1 calc R . .
H91B H 0.8917 0.9871 0.0304 0.018 Uiso 1 1 calc R . .
C92 C 0.8515(2) 0.93594(10) -0.00620(9) 0.0245(6) Uani 1 1 d . . .
H92A H 0.8121 0.9595 -0.0385 0.029 Uiso 1 1 calc R . .
H92B H 0.9275 0.9279 -0.0161 0.029 Uiso 1 1 calc R . .
C93 C 0.81407(19) 0.87464(10) 0.02678(9) 0.0186(5) Uani 1 1 d . . .
H93A H 0.7379 0.8796 0.024 0.022 Uiso 1 1 calc R . .
H93B H 0.8533 0.8419 0.0156 0.022 Uiso 1 1 calc R . .
C94 C 0.83949(18) 0.86079(9) 0.08331(8) 0.0162(5) Uani 1 1 d . . .
H94A H 0.9158 0.8457 0.0885 0.019 Uiso 1 1 calc R . .
H94B H 0.8012 0.8302 0.1097 0.019 Uiso 1 1 calc R . .
C95 C 0.77416(16) 0.87528(9) 0.20072(8) 0.0113(4) Uani 1 1 d . . .
H95 H 0.7092 0.8743 0.1869 0.014 Uiso 1 1 calc R . .
C96 C 0.83539(17) 0.80709(9) 0.22605(8) 0.0149(5) Uani 1 1 d . . .
H96A H 0.8436 0.7867 0.2017 0.018 Uiso 1 1 calc R . .
H96B H 0.9057 0.8046 0.2363 0.018 Uiso 1 1 calc R . .
C97 C 0.76288(18) 0.77813(10) 0.27509(9) 0.0188(5) Uani 1 1 d . . .
H97A H 0.8032 0.741 0.3017 0.023 Uiso 1 1 calc R . .
H97B H 0.7042 0.7672 0.2652 0.023 Uiso 1 1 calc R . .
C98 C 0.72089(18) 0.82919(10) 0.29643(9) 0.0183(5) Uani 1 1 d . . .
H98A H 0.7606 0.8209 0.3268 0.022 Uiso 1 1 calc R . .
H98B H 0.6455 0.831 0.3076 0.022 Uiso 1 1 calc R . .
C99 C 0.73700(18) 0.89124(9) 0.24988(8) 0.0170(5) Uani 1 1 d . . .
H99A H 0.6704 0.9221 0.2435 0.02 Uiso 1 1 calc R . .
H99B H 0.7909 0.9075 0.2579 0.02 Uiso 1 1 calc R . .
C100 C 0.98437(16) 0.89569(9) 0.14985(8) 0.0118(4) Uani 1 1 d . . .
H100 H 0.9907 0.8529 0.1534 0.014 Uiso 1 1 calc R . .
C101 C 1.05729(16) 0.92713(9) 0.10098(8) 0.0140(5) Uani 1 1 d . . .
H10C H 1.0615 0.9105 0.0742 0.017 Uiso 1 1 calc R . .
H10D H 1.0308 0.9719 0.0849 0.017 Uiso 1 1 calc R . .
C102 C 1.16628(17) 0.91120(10) 0.12428(9) 0.0170(5) Uani 1 1 d . . .
H10E H 1.2121 0.9391 0.1006 0.02 Uiso 1 1 calc R . .
H10F H 1.2023 0.8685 0.1311 0.02 Uiso 1 1 calc R . .
C103 C 1.13612(18) 0.92047(11) 0.17633(9) 0.0216(5) Uani 1 1 d . . .
H10G H 1.1194 0.9644 0.1696 0.026 Uiso 1 1 calc R . .
H10H H 1.1939 0.8993 0.2008 0.026 Uiso 1 1 calc R . .
C104 C 1.03651(17) 0.89145(10) 0.19896(8) 0.0154(5) Uani 1 1 d . . .
H10I H 0.9868 0.9143 0.2174 0.019 Uiso 1 1 calc R . .
H10J H 1.0569 0.8483 0.2239 0.019 Uiso 1 1 calc R . .
C106 C 0.88196(16) 1.17669(9) 0.11292(8) 0.0136(5) Uani 1 1 d . . .
H106 H 0.8672 1.2215 0.0905 0.016 Uiso 1 1 calc R . .
C107 C 0.89709(18) 1.17023(10) 0.16917(9) 0.0181(5) Uani 1 1 d . . .
H10K H 0.8468 1.2024 0.1778 0.022 Uiso 1 1 calc R . .
H10L H 0.8881 1.1296 0.1959 0.022 Uiso 1 1 calc R . .
C108 C 1.01201(18) 1.17803(11) 0.16548(10) 0.0233(5) Uani 1 1 d . . .
H10M H 1.0171 1.2214 0.1463 0.028 Uiso 1 1 calc R . .
H10N H 1.0395 1.1623 0.2007 0.028 Uiso 1 1 calc R . .
C109 C 1.07169(19) 1.13933(13) 0.13483(11) 0.0327(6) Uani 1 1 d . . .
H10O H 1.0897 1.0956 0.1586 0.039 Uiso 1 1 calc R . .
H10P H 1.1373 1.1532 0.1174 0.039 Uiso 1 1 calc R . .
C110 C 0.99453(17) 1.14950(11) 0.09356(10) 0.0235(5) Uani 1 1 d . . .
H11C H 0.9947 1.1104 0.0916 0.028 Uiso 1 1 calc R . .
H11D H 1.015 1.1785 0.0585 0.028 Uiso 1 1 calc R . .
C111 C 0.75506(16) 1.19219(9) 0.03175(8) 0.0138(5) Uani 1 1 d . . .
H111 H 0.755 1.2355 0.0247 0.017 Uiso 1 1 calc R . .
C112 C 0.84332(18) 1.17306(11) -0.00538(9) 0.0214(5) Uani 1 1 d . . .
H11E H 0.9094 1.1849 -0.0045 0.026 Uiso 1 1 calc R . .
H11F H 0.8573 1.1285 0.0043 0.026 Uiso 1 1 calc R . .
C113 C 0.79585(19) 1.20930(11) -0.05999(9) 0.0229(5) Uani 1 1 d . . .
H11G H 0.83 1.1904 -0.0846 0.027 Uiso 1 1 calc R . .
H11H H 0.8043 1.2522 -0.0748 0.027 Uiso 1 1 calc R . .
C114 C 0.6773(2) 1.20583(13) -0.04929(10) 0.0344(6) Uani 1 1 d . . .
H11I H 0.6643 1.1726 -0.057 0.041 Uiso 1 1 calc R . .
H11J H 0.633 1.2449 -0.0715 0.041 Uiso 1 1 calc R . .
C115 C 0.65142(19) 1.19289(12) 0.00991(9) 0.0260(6) Uani 1 1 d . . .
H11K H 0.6301 1.153 0.0288 0.031 Uiso 1 1 calc R . .
H11L H 0.5935 1.2252 0.014 0.031 Uiso 1 1 calc R . .
C116 C 0.64956(16) 1.18585(9) 0.13185(8) 0.0122(4) Uani 1 1 d . . .
H116 H 0.5878 1.1814 0.118 0.015 Uiso 1 1 calc R . .
C117 C 0.63385(17) 1.15593(9) 0.19401(8) 0.0166(5) Uani 1 1 d . . .
H11M H 0.5755 1.1337 0.2047 0.02 Uiso 1 1 calc R . .
H11N H 0.6988 1.1269 0.2097 0.02 Uiso 1 1 calc R . .
C118 C 0.6076(2) 1.21010(10) 0.21205(9) 0.0239(5) Uani 1 1 d . . .
H11O H 0.553 1.2035 0.241 0.029 Uiso 1 1 calc R . .
H11P H 0.6711 1.2143 0.224 0.029 Uiso 1 1 calc R . .
C119 C 0.56672(19) 1.26782(10) 0.16269(9) 0.0230(5) Uani 1 1 d . . .
H11Q H 0.5758 1.3054 0.1648 0.028 Uiso 1 1 calc R . .
H11R H 0.4915 1.2715 0.1585 0.028 Uiso 1 1 calc R . .
C120 C 0.63679(17) 1.25643(9) 0.11658(9) 0.0177(5) Uani 1 1 d . . .
H12C H 0.706 1.2671 0.1135 0.021 Uiso 1 1 calc R . .
H12D H 0.6021 1.2809 0.083 0.021 Uiso 1 1 calc R . .
C121 C 0.86456(17) 1.02171(9) 0.19561(10) 0.0167(5) Uani 1 1 d . . .
C125 C 0.43848(16) 1.07242(9) 0.11970(9) 0.0145(5) Uani 1 1 d . . .
C126 C 0.38716(19) 1.06636(11) 0.17471(9) 0.0238(5) Uani 1 1 d . . .
H12E H 0.4334 1.035 0.2019 0.036 Uiso 1 1 calc R . .
H12F H 0.3192 1.0547 0.1793 0.036 Uiso 1 1 calc R . .
H12G H 0.3765 1.1056 0.1776 0.036 Uiso 1 1 calc R . .
C127 C 0.47780(16) 1.00873(9) 0.11494(9) 0.0142(5) Uani 1 1 d . . .
C129 C 0.40728(18) 0.96199(10) 0.14602(10) 0.0241(5) Uani 1 1 d . . .
H12H H 0.4354 0.9243 0.1405 0.036 Uiso 1 1 calc R . .
H12I H 0.3357 0.9791 0.1338 0.036 Uiso 1 1 calc R . .
H12J H 0.4061 0.953 0.1834 0.036 Uiso 1 1 calc R . .
C130 C 0.49634(19) 1.01540(11) 0.05740(9) 0.0256(6) Uani 1 1 d . . .
H13A H 0.537 1.0472 0.0377 0.038 Uiso 1 1 calc R . .
H13B H 0.4285 1.0268 0.0417 0.038 Uiso 1 1 calc R . .
H13C H 0.5353 0.9765 0.0564 0.038 Uiso 1 1 calc R . .
C131 C 0.36632(17) 1.12139(10) 0.07610(9) 0.0213(5) Uani 1 1 d . . .
H13D H 0.3451 1.159 0.0822 0.032 Uiso 1 1 calc R . .
H13E H 0.3037 1.1063 0.0766 0.032 Uiso 1 1 calc R . .
H13F H 0.4045 1.1298 0.042 0.032 Uiso 1 1 calc R . .
C134 C 1.18777(16) 1.13718(9) 0.28884(8) 0.0127(4) Uani 1 1 d . . .
H134 H 1.1738 1.1246 0.2615 0.015 Uiso 1 1 calc R . .
C135 C 1.30612(17) 1.14225(10) 0.27920(9) 0.0206(5) Uani 1 1 d . . .
H13G H 1.3311 1.1462 0.3088 0.025 Uiso 1 1 calc R . .
H13H H 1.3511 1.1061 0.2743 0.025 Uiso 1 1 calc R . .
C136 C 1.3061(2) 1.20166(10) 0.22783(10) 0.0298(6) Uani 1 1 d . . .
H13I H 1.363 1.2217 0.2274 0.036 Uiso 1 1 calc R . .
H13J H 1.3168 1.1918 0.1966 0.036 Uiso 1 1 calc R . .
C137 C 1.1985(2) 1.24352(12) 0.22800(11) 0.0359(7) Uani 1 1 d . . .
H13K H 1.167 1.2591 0.1937 0.043 Uiso 1 1 calc R . .
H13L H 1.2061 1.2788 0.2343 0.043 Uiso 1 1 calc R . .
C138 C 1.12700(18) 1.20556(9) 0.27244(9) 0.0167(5) Uani 1 1 d . . .
H13M H 1.0574 1.2115 0.2595 0.02 Uiso 1 1 calc R . .
H13N H 1.1169 1.2176 0.3024 0.02 Uiso 1 1 calc R . .
C139 C 1.00422(16) 1.10327(9) 0.35672(8) 0.0129(4) Uani 1 1 d . . .
H139 H 0.9897 1.1472 0.3511 0.015 Uiso 1 1 calc R . .
C140 C 0.94469(17) 1.06884(10) 0.40987(9) 0.0178(5) Uani 1 1 d . . .
H14C H 0.9777 1.0248 0.4254 0.021 Uiso 1 1 calc R . .
H14D H 0.9442 1.0867 0.4354 0.021 Uiso 1 1 calc R . .
C141 C 0.83159(19) 1.07859(12) 0.39353(10) 0.0299(6) Uani 1 1 d . . .
H14E H 0.7938 1.0478 0.42 0.036 Uiso 1 1 calc R . .
H14F H 0.7907 1.12 0.3886 0.036 Uiso 1 1 calc R . .
C142 C 0.8507(2) 1.07074(16) 0.34213(12) 0.0486(8) Uani 1 1 d . . .
H14G H 0.788 1.0916 0.3209 0.058 Uiso 1 1 calc R . .
H14H H 0.866 1.0269 0.3487 0.058 Uiso 1 1 calc R . .
C143 C 0.94648(17) 1.09978(10) 0.31310(9) 0.0193(5) Uani 1 1 d . . .
H14I H 0.9229 1.1411 0.2858 0.023 Uiso 1 1 calc R . .
H14J H 0.994 1.0741 0.2964 0.023 Uiso 1 1 calc R . .
C144 C 1.19793(17) 1.09357(9) 0.40540(8) 0.0130(4) Uani 1 1 d . . .
H144 H 1.275 1.0923 0.3975 0.016 Uiso 1 1 calc R . .
C145 C 1.18642(18) 1.04358(9) 0.46381(8) 0.0159(5) Uani 1 1 d . . .
H14K H 1.1368 1.0183 0.4658 0.019 Uiso 1 1 calc R . .
H14L H 1.2554 1.0164 0.4755 0.019 Uiso 1 1 calc R . .
C146 C 1.14341(19) 1.08060(10) 0.49863(9) 0.0205(5) Uani 1 1 d . . .
H14M H 1.0665 1.0841 0.5056 0.025 Uiso 1 1 calc R . .
H14N H 1.1779 1.0605 0.5325 0.025 Uiso 1 1 calc R . .
C147 C 1.17045(18) 1.14481(10) 0.46601(9) 0.0184(5) Uani 1 1 d . . .
H14O H 1.1245 1.1761 0.4772 0.022 Uiso 1 1 calc R . .
H14P H 1.2448 1.1441 0.4691 0.022 Uiso 1 1 calc R . .
C148 C 1.14923(18) 1.15673(9) 0.40940(9) 0.0160(5) Uani 1 1 d . . .
H14Q H 1.184 1.1893 0.3833 0.019 Uiso 1 1 calc R . .
H14R H 1.0729 1.1687 0.4039 0.019 Uiso 1 1 calc R . .
C150 C 1.36567(16) 0.82910(9) 0.35576(8) 0.0121(4) Uani 1 1 d . . .
H150 H 1.4311 0.8276 0.3707 0.015 Uiso 1 1 calc R . .
C151 C 1.37227(18) 0.76294(9) 0.35954(9) 0.0172(5) Uani 1 1 d . . .
H15C H 1.3928 0.7316 0.3947 0.021 Uiso 1 1 calc R . .
H15D H 1.3044 0.7586 0.352 0.021 Uiso 1 1 calc R . .
C152 C 1.4594(2) 0.75777(10) 0.31649(9) 0.0241(5) Uani 1 1 d . . .
H15E H 1.4549 0.7248 0.3061 0.029 Uiso 1 1 calc R . .
H15F H 1.5303 0.7495 0.329 0.029 Uiso 1 1 calc R . .
C153 C 1.4349(2) 0.82192(10) 0.26966(9) 0.0242(5) Uani 1 1 d . . .
H15G H 1.3896 0.8212 0.245 0.029 Uiso 1 1 calc R . .
H15H H 1.5008 0.8337 0.2504 0.029 Uiso 1 1 calc R . .
C154 C 1.37662(18) 0.86819(9) 0.29468(8) 0.0174(5) Uani 1 1 d . . .
H15I H 1.3064 0.8887 0.2802 0.021 Uiso 1 1 calc R . .
H15J H 1.4178 0.8997 0.2873 0.021 Uiso 1 1 calc R . .
C155 C 1.14199(16) 0.82796(9) 0.39044(8) 0.0128(4) Uani 1 1 d . . .
H155 H 1.1707 0.7829 0.4035 0.015 Uiso 1 1 calc R . .
C156 C 1.09662(18) 0.84882(10) 0.33548(9) 0.0204(5) Uani 1 1 d . . .
H15K H 1.0945 0.8929 0.3145 0.024 Uiso 1 1 calc R . .
H15L H 1.1406 0.8255 0.3159 0.024 Uiso 1 1 calc R . .
C157 C 0.9831(2) 0.83568(14) 0.34721(11) 0.0355(7) Uani 1 1 d . . .
H15M H 0.9315 0.8728 0.3276 0.043 Uiso 1 1 calc R . .
H15N H 0.9792 0.8027 0.3367 0.043 Uiso 1 1 calc R . .
C158 C 0.95963(18) 0.81588(11) 0.40716(10) 0.0256(6) Uani 1 1 d . . .
H15O H 0.9679 0.7709 0.4251 0.031 Uiso 1 1 calc R . .
H15P H 0.8871 0.8352 0.4146 0.031 Uiso 1 1 calc R . .
C159 C 1.04133(17) 0.83792(10) 0.42591(9) 0.0185(5) Uani 1 1 d . . .
H15Q H 1.0543 0.8131 0.4635 0.022 Uiso 1 1 calc R . .
H15R H 1.0176 0.8815 0.4201 0.022 Uiso 1 1 calc R . .
C160 C 1.29295(17) 0.82732(9) 0.45992(8) 0.0138(5) Uani 1 1 d . . .
H160 H 1.3624 0.8377 0.4586 0.017 Uiso 1 1 calc R . .
C161 C 1.2192(2) 0.85240(10) 0.49953(9) 0.0220(5) Uani 1 1 d . . .
H16C H 1.2505 0.8813 0.5057 0.026 Uiso 1 1 calc R . .
H16D H 1.1489 0.8737 0.4854 0.026 Uiso 1 1 calc R . .
C162 C 1.2106(3) 0.79489(12) 0.55156(11) 0.0519(9) Uani 1 1 d . . .
H16E H 1.2128 0.8038 0.5824 0.062 Uiso 1 1 calc R . .
H16F H 1.1444 0.7813 0.5541 0.062 Uiso 1 1 calc R . .
C163 C 1.3070(2) 0.74578(11) 0.54810(9) 0.0340(7) Uani 1 1 d . . .
H16G H 1.2967 0.7042 0.5717 0.041 Uiso 1 1 calc R . .
H16H H 1.3718 0.7524 0.5569 0.041 Uiso 1 1 calc R . .
C164 C 1.31154(19) 0.75572(9) 0.48954(9) 0.0200(5) Uani 1 1 d . . .
H16I H 1.2558 0.7397 0.4828 0.024 Uiso 1 1 calc R . .
H16J H 1.3808 0.7358 0.479 0.024 Uiso 1 1 calc R . .
C169 C 1.54666(17) 0.92830(10) 0.41421(9) 0.0190(5) Uani 1 1 d . . .
C170 C 1.65541(18) 0.89170(12) 0.40369(12) 0.0327(6) Uani 1 1 d . . .
H17C H 1.657 0.8478 0.4225 0.049 Uiso 1 1 calc R . .
H17D H 1.7106 0.9023 0.4159 0.049 Uiso 1 1 calc R . .
H17E H 1.6673 0.9018 0.366 0.049 Uiso 1 1 calc R . .
C171 C 1.5185(2) 0.90633(11) 0.47404(10) 0.0280(6) Uani 1 1 d . . .
H17F H 1.4496 0.9298 0.4799 0.042 Uiso 1 1 calc R . .
H17G H 1.5718 0.9125 0.491 0.042 Uiso 1 1 calc R . .
H17H H 1.5165 0.8628 0.4888 0.042 Uiso 1 1 calc R . .
C172 C 1.53268(17) 1.00039(10) 0.38526(9) 0.0192(5) Uani 1 1 d . . .
C174 C 1.5878(2) 1.02133(12) 0.32961(10) 0.0318(6) Uani 1 1 d . . .
H17I H 1.5695 1.0003 0.3104 0.048 Uiso 1 1 calc R . .
H17J H 1.6641 1.0113 0.3326 0.048 Uiso 1 1 calc R . .
H17K H 1.5645 1.0656 0.3108 0.048 Uiso 1 1 calc R . .
C175 C 1.56333(19) 1.03120(11) 0.41712(11) 0.0286(6) Uani 1 1 d . . .
H17L H 1.5547 1.0752 0.396 0.043 Uiso 1 1 calc R . .
H17M H 1.6368 1.0139 0.4263 0.043 Uiso 1 1 calc R . .
H17N H 1.518 1.0241 0.4492 0.043 Uiso 1 1 calc R . .
C176 C 1.16130(17) 0.99178(9) 0.29555(10) 0.0149(5) Uani 1 1 d . . .
C180 C -0.0250(5) 0.3204(3) 0.3942(3) 0.0264(8) Uani 0.36 1 d P C 1
H18A H -0.0979 0.3443 0.3932 0.032 Uiso 0.36 1 calc PR C 1
H18B H -0.0257 0.2769 0.4163 0.032 Uiso 0.36 1 calc PR C 1
C181 C -0.0384(3) 0.35960(18) 0.37225(17) 0.0264(8) Uani 0.64 1 d P C 2
H18C H -0.104 0.3451 0.3885 0.032 Uiso 0.64 1 calc PR C 2
H18D H -0.0561 0.4043 0.3516 0.032 Uiso 0.64 1 calc PR C 2
O1 O 0.40460(11) 0.53648(6) 0.36747(6) 0.0144(3) Uani 1 1 d . C .
O2 O 0.48573(11) 0.43395(6) 0.38648(6) 0.0151(3) Uani 1 1 d . C .
O3 O 0.12251(14) 0.48882(7) 0.26895(7) 0.0295(4) Uani 1 1 d . . .
O4 O 1.41833(11) 1.01987(6) 0.37909(6) 0.0152(3) Uani 1 1 d . . .
O5 O 1.46534(11) 0.91690(6) 0.39061(6) 0.0150(3) Uani 1 1 d . . .
O6 O 1.13745(13) 1.00465(7) 0.25273(7) 0.0239(4) Uani 1 1 d . . .
O7 O 0.58136(11) 0.98646(6) 0.13859(6) 0.0134(3) Uani 1 1 d . . .
O8 O 0.53813(11) 1.09276(6) 0.11364(6) 0.0146(3) Uani 1 1 d . . .
O9 O 0.89926(14) 1.01146(7) 0.23564(7) 0.0286(4) Uani 1 1 d . . .
O10 O 0.52930(11) 0.59236(6) 0.09950(6) 0.0146(3) Uani 1 1 d . . .
O11 O 0.58736(11) 0.48607(6) 0.12853(6) 0.0169(3) Uani 1 1 d . . .
O12 O 0.88583(14) 0.52922(7) 0.22412(7) 0.0297(4) Uani 1 1 d . . .
P1 P 0.26033(4) 0.35891(2) 0.39962(2) 0.01012(11) Uani 1 1 d . . .
P2 P 0.15727(4) 0.57306(2) 0.35749(2) 0.00960(11) Uani 1 1 d . . .
P3 P 1.25210(4) 0.86477(2) 0.39015(2) 0.00982(11) Uani 1 1 d . . .
P4 P 1.15165(4) 1.07678(2) 0.35371(2) 0.00940(11) Uani 1 1 d . . .
P5 P 0.84043(4) 0.93336(2) 0.14439(2) 0.00948(11) Uani 1 1 d . . .
P6 P 0.77000(4) 1.14620(2) 0.10465(2) 0.00983(11) Uani 1 1 d . . .
P7 P 0.75807(4) 0.65498(2) 0.09138(2) 0.00971(11) Uani 1 1 d . . .
P8 P 0.84054(4) 0.43891(2) 0.14161(2) 0.00894(11) Uani 1 1 d . . .
Ru1 Ru 0.224016(13) 0.468052(7) 0.368729(6) 0.00938(4) Uani 1 1 d . C .
Ru2 Ru 1.217319(13) 0.974034(7) 0.360437(7) 0.00928(4) Uani 1 1 d . . .
Ru3 Ru 0.791762(13) 1.037495(7) 0.135737(7) 0.00985(4) Uani 1 1 d . . .
Ru4 Ru 0.784461(13) 0.545632(7) 0.125603(6) 0.00913(4) Uani 1 1 d . . .
B1 B 0.38809(19) 0.47810(11) 0.37411(10) 0.0131(5) Uani 1 1 d . . .
B2 B 1.38180(19) 0.97058(11) 0.37703(10) 0.0132(5) Uani 1 1 d . . .
B3 B 0.62121(19) 1.03938(11) 0.13000(10) 0.0123(5) Uani 1 1 d . . .
B4 B 0.61776(19) 0.54234(11) 0.11828(10) 0.0132(5) Uani 1 1 d . . .
HY8 H 0.7104(19) 1.0505(11) 0.0900(9) 0.027(7) Uiso 1 1 d . . .
HY11 H 0.6650(18) 0.5433(10) 0.1584(9) 0.020(6) Uiso 1 1 d . . .
HY5 H 1.2816(19) 0.9623(11) 0.4118(9) 0.028(7) Uiso 1 1 d . . .
HY2 H 0.3007(19) 0.4598(11) 0.4146(9) 0.028(7) Uiso 1 1 d . . .
HY10 H 0.8869(18) 0.5522(10) 0.0856(9) 0.024(6) Uiso 1 1 d . . .
HY1 H 0.1237(19) 0.4547(11) 0.4075(9) 0.028(7) Uiso 1 1 d . . .
HY7 H 0.891(2) 1.0460(11) 0.0943(10) 0.035(7) Uiso 1 1 d . . .
HY4 H 1.116(2) 0.9626(11) 0.3930(10) 0.035(7) Uiso 1 1 d . . .
HY3 H 0.3416(18) 0.4760(10) 0.3340(9) 0.020(6) Uiso 1 1 d . . .
HY6 H 1.3352(19) 0.9854(11) 0.3311(9) 0.027(7) Uiso 1 1 d . . .
HY12 H 0.710(2) 0.5522(12) 0.0767(10) 0.038(7) Uiso 1 1 d . . .
HY9 H 0.6726(18) 1.0318(10) 0.1705(9) 0.024(6) Uiso 1 1 d . . .

loop_
_atom_site_aniso_label
_atom_site_aniso_U_11
_atom_site_aniso_U_22
_atom_site_aniso_U_33
_atom_site_aniso_U_23
_atom_site_aniso_U_13
_atom_site_aniso_U_12
C1 0.0165(11) 0.0213(11) 0.0162(12) -0.0100(9) 0.0037(9) -0.0044(9)
C2 0.0196(12) 0.0183(11) 0.0149(12) -0.0056(9) 0.0042(9) -0.0007(9)
C3 0.0144(11) 0.0117(10) 0.0131(12) -0.0019(8) 0.0000(8) -0.0040(8)
C4 0.0221(12) 0.0110(10) 0.0149(12) -0.0021(9) -0.0019(9) -0.0024(9)
C5 0.0369(15) 0.0152(11) 0.0191(13) 0.0003(9) 0.0014(11) -0.0085(10)
C6 0.0309(14) 0.0214(12) 0.0161(13) 0.0011(10) 0.0066(10) -0.0031(10)
C7 0.0239(12) 0.0158(11) 0.0128(12) -0.0033(9) 0.0020(9) -0.0010(9)
C8 0.0110(10) 0.0111(10) 0.0178(12) -0.0049(8) 0.0003(9) -0.0010(8)
C9 0.0120(11) 0.0165(11) 0.0201(13) -0.0075(9) 0.0012(9) -0.0022(9)
C10 0.0124(11) 0.0181(11) 0.0304(14) -0.0072(10) 0.0004(10) -0.0037(9)
C11 0.0213(13) 0.0277(13) 0.0340(15) -0.0149(11) -0.0060(11) -0.0078(10)
C12 0.0145(11) 0.0197(11) 0.0207(13) -0.0081(9) -0.0034(9) 0.0002(9)
C13 0.0126(10) 0.0133(10) 0.0145(12) -0.0066(9) -0.0010(8) -0.0028(8)
C14 0.0197(12) 0.0148(10) 0.0126(12) -0.0054(9) -0.0026(9) -0.0027(9)
C15 0.0277(13) 0.0178(11) 0.0136(12) -0.0076(9) -0.0008(10) -0.0025(10)
C16 0.0181(12) 0.0184(11) 0.0220(13) -0.0131(10) 0.0004(9) -0.0037(9)
C17 0.0245(12) 0.0124(10) 0.0168(13) -0.0066(9) 0.0002(9) -0.0059(9)
C19 0.0204(12) 0.0109(10) 0.0106(11) -0.0034(8) -0.0015(9) -0.0019(9)
C20 0.0343(15) 0.0235(12) 0.0136(13) -0.0075(10) 0.0016(10) 0.0032(11)
C21 0.0504(18) 0.0281(14) 0.0175(14) -0.0073(11) -0.0004(12) -0.0004(12)
C22 0.059(2) 0.076(2) 0.0236(17) -0.0187(15) -0.0089(14) -0.0296(18)
C23 0.0277(14) 0.0279(13) 0.0188(13) -0.0037(10) -0.0093(10) -0.0071(11)
C24 0.0130(11) 0.0121(10) 0.0141(12) -0.0061(8) 0.0004(8) -0.0014(8)
C25 0.0196(12) 0.0124(10) 0.0221(13) -0.0075(9) 0.0023(9) -0.0008(9)
C26 0.0249(13) 0.0185(12) 0.0324(15) -0.0144(10) 0.0059(11) 0.0009(10)
C27 0.0337(15) 0.0284(13) 0.0218(14) -0.0160(11) 0.0025(11) 0.0022(11)
C28 0.0164(11) 0.0114(10) 0.0139(12) -0.0062(8) 0.0018(9) -0.0042(8)
C29 0.0207(12) 0.0175(11) 0.0159(12) -0.0067(9) -0.0008(9) -0.0065(9)
C30 0.0241(14) 0.0579(19) 0.0346(17) -0.0194(14) -0.0075(12) -0.0085(13)
C31 0.0187(12) 0.0287(13) 0.0252(14) -0.0180(11) 0.0065(10) -0.0094(10)
C35 0.0115(11) 0.0156(11) 0.0259(13) -0.0106(9) -0.0058(9) -0.0001(9)
C36 0.0127(12) 0.0273(13) 0.0537(18) -0.0234(12) -0.0052(11) -0.0008(10)
C37 0.0083(10) 0.0162(11) 0.0236(13) -0.0065(9) -0.0018(9) -0.0029(8)
C39 0.0231(13) 0.0358(14) 0.0255(14) -0.0048(11) 0.0041(11) -0.0111(11)
C40 0.0192(12) 0.0181(11) 0.0412(16) -0.0115(11) -0.0094(11) -0.0041(10)
C41 0.0301(14) 0.0181(12) 0.0283(15) -0.0057(10) -0.0127(11) -0.0030(10)
C42 0.0202(12) 0.0094(10) 0.0216(14) -0.0072(9) -0.0044(10) -0.0010(9)
C46 0.0161(11) 0.0098(10) 0.0117(11) -0.0035(8) 0.0000(8) -0.0015(8)
C47 0.0176(12) 0.0243(12) 0.0166(13) -0.0085(10) 0.0027(9) -0.0007(9)
C48 0.0243(13) 0.0237(12) 0.0136(12) -0.0077(9) 0.0027(9) -0.0029(10)
C49 0.0343(16) 0.085(2) 0.0298(17) -0.0309(16) 0.0035(13) -0.0253(16)
C50 0.0163(12) 0.0237(12) 0.0143(12) -0.0040(9) -0.0020(9) -0.0022(9)
C51 0.0108(10) 0.0121(10) 0.0149(12) -0.0069(8) -0.0010(8) -0.0003(8)
C52 0.0196(12) 0.0132(10) 0.0228(13) -0.0090(9) -0.0022(9) 0.0006(9)
C53 0.0343(15) 0.0231(13) 0.0310(15) -0.0199(11) -0.0052(12) 0.0102(11)
C54 0.0366(16) 0.0306(14) 0.0284(15) -0.0187(12) 0.0056(12) -0.0031(12)
C55 0.0130(11) 0.0107(10) 0.0159(12) -0.0050(8) 0.0003(8) -0.0044(8)
C56 0.0135(11) 0.0256(12) 0.0301(14) -0.0183(10) 0.0065(10) -0.0089(9)
C57 0.0152(12) 0.0184(11) 0.0328(14) -0.0091(10) -0.0032(10) -0.0018(9)
C58 0.0182(12) 0.0182(11) 0.0182(12) -0.0062(9) -0.0056(9) -0.0048(9)
C59 0.0149(11) 0.0123(10) 0.0191(12) -0.0083(9) 0.0002(9) -0.0032(8)
C61 0.0106(10) 0.0134(10) 0.0101(11) -0.0036(8) 0.0000(8) -0.0049(8)
C62 0.0226(12) 0.0106(10) 0.0134(12) -0.0031(8) 0.0005(9) -0.0026(9)
C63 0.0295(13) 0.0164(11) 0.0154(12) -0.0018(9) 0.0021(10) -0.0081(10)
C64 0.0282(13) 0.0184(11) 0.0116(12) -0.0034(9) 0.0038(9) -0.0090(10)
C65 0.0262(13) 0.0140(10) 0.0142(12) -0.0045(9) 0.0045(9) -0.0051(9)
C66 0.0107(10) 0.0106(10) 0.0139(12) -0.0040(8) -0.0010(8) -0.0019(8)
C67 0.0124(11) 0.0151(10) 0.0171(12) -0.0051(9) 0.0005(9) -0.0035(9)
C68 0.0140(11) 0.0204(11) 0.0259(14) -0.0055(10) -0.0001(9) -0.0062(9)
C69 0.0221(13) 0.0286(13) 0.0327(15) -0.0157(11) -0.0056(11) -0.0096(10)
C70 0.0154(11) 0.0180(11) 0.0197(13) -0.0093(9) -0.0053(9) 0.0013(9)
C71 0.0149(11) 0.0122(10) 0.0111(11) -0.0047(8) -0.0015(8) -0.0040(8)
C72 0.0192(11) 0.0107(10) 0.0167(12) -0.0044(9) -0.0025(9) -0.0059(9)
C73 0.0217(12) 0.0156(11) 0.0161(13) -0.0069(9) 0.0014(9) -0.0080(9)
C74 0.0291(13) 0.0167(11) 0.0150(12) -0.0069(9) 0.0025(10) -0.0082(10)
C75 0.0188(11) 0.0131(10) 0.0107(11) -0.0031(8) -0.0024(9) -0.0028(9)
C78 0.0119(11) 0.0199(11) 0.0331(14) -0.0128(10) -0.0056(10) -0.0023(9)
C79 0.0129(12) 0.0306(14) 0.0577(19) -0.0253(13) -0.0116(12) 0.0031(10)
C80 0.0082(11) 0.0186(11) 0.0360(15) -0.0084(10) -0.0046(10) -0.0036(9)
C82 0.0257(15) 0.0271(14) 0.081(2) -0.0212(15) -0.0195(14) -0.0062(12)
C83 0.0265(15) 0.0516(18) 0.0414(18) -0.0023(14) 0.0069(13) -0.0155(14)
C84 0.0299(14) 0.0370(15) 0.0293(15) -0.0134(12) -0.0113(11) -0.0042(12)
C85 0.0216(12) 0.0073(10) 0.0220(14) -0.0049(9) -0.0046(10) -0.0018(9)
C90 0.0124(10) 0.0113(10) 0.0114(11) -0.0038(8) -0.0011(8) -0.0029(8)
C91 0.0201(12) 0.0104(10) 0.0119(11) -0.0027(8) -0.0019(9) -0.0030(9)
C92 0.0417(15) 0.0164(11) 0.0153(13) -0.0062(9) 0.0044(11) -0.0098(11)
C93 0.0261(13) 0.0152(11) 0.0165(13) -0.0079(9) -0.0013(10) -0.0050(9)
C94 0.0238(12) 0.0118(10) 0.0143(12) -0.0055(9) -0.0027(9) -0.0046(9)
C95 0.0127(10) 0.0109(10) 0.0112(11) -0.0046(8) -0.0009(8) -0.0033(8)
C96 0.0193(11) 0.0111(10) 0.0132(12) -0.0045(8) 0.0012(9) -0.0033(9)
C97 0.0260(13) 0.0144(11) 0.0133(12) -0.0031(9) 0.0019(9) -0.0061(9)
C98 0.0218(12) 0.0185(11) 0.0122(12) -0.0041(9) 0.0031(9) -0.0062(9)
C99 0.0229(12) 0.0142(10) 0.0121(12) -0.0056(9) 0.0027(9) -0.0023(9)
C100 0.0127(10) 0.0088(9) 0.0128(11) -0.0037(8) -0.0011(8) -0.0013(8)
C101 0.0143(11) 0.0126(10) 0.0147(12) -0.0058(8) 0.0005(9) -0.0025(8)
C102 0.0138(11) 0.0143(10) 0.0205(13) -0.0044(9) 0.0005(9) -0.0045(9)
C103 0.0187(12) 0.0251(12) 0.0254(14) -0.0118(10) -0.0041(10) -0.0070(10)
C104 0.0152(11) 0.0159(10) 0.0141(12) -0.0066(9) -0.0020(9) 0.0005(9)
C106 0.0128(11) 0.0148(10) 0.0147(12) -0.0064(9) 0.0009(8) -0.0056(8)
C107 0.0204(12) 0.0170(11) 0.0194(13) -0.0075(9) -0.0014(9) -0.0076(9)
C108 0.0190(12) 0.0328(13) 0.0226(14) -0.0113(11) -0.0067(10) -0.0093(10)
C109 0.0157(13) 0.0413(15) 0.0409(17) -0.0184(13) -0.0079(11) 0.0017(11)
C110 0.0133(12) 0.0303(13) 0.0334(15) -0.0195(11) 0.0042(10) -0.0066(10)
C111 0.0159(11) 0.0108(10) 0.0123(11) -0.0027(8) -0.0028(8) -0.0009(8)
C112 0.0215(12) 0.0236(12) 0.0142(12) -0.0070(9) 0.0002(9) 0.0020(10)
C113 0.0304(14) 0.0220(12) 0.0142(13) -0.0071(10) 0.0000(10) -0.0028(10)
C114 0.0367(16) 0.0444(16) 0.0239(15) -0.0100(12) -0.0090(12) -0.0141(13)
C115 0.0180(12) 0.0349(14) 0.0185(13) -0.0021(10) -0.0064(10) -0.0064(10)
C116 0.0114(10) 0.0091(9) 0.0164(12) -0.0054(8) 0.0000(8) -0.0028(8)
C117 0.0166(11) 0.0140(10) 0.0168(12) -0.0054(9) 0.0036(9) -0.0035(9)
C118 0.0260(13) 0.0269(13) 0.0229(14) -0.0165(10) 0.0042(10) -0.0040(10)
C119 0.0224(13) 0.0177(11) 0.0316(14) -0.0165(10) 0.0070(10) -0.0019(10)
C120 0.0169(11) 0.0105(10) 0.0241(13) -0.0066(9) 0.0022(9) -0.0027(9)
C121 0.0161(11) 0.0095(10) 0.0253(14) -0.0078(9) -0.0054(10) -0.0001(8)
C125 0.0103(10) 0.0152(10) 0.0188(12) -0.0067(9) -0.0007(9) -0.0042(8)
C126 0.0210(12) 0.0302(13) 0.0246(14) -0.0160(11) 0.0028(10) -0.0065(10)
C127 0.0120(11) 0.0154(10) 0.0165(12) -0.0067(9) -0.0046(9) -0.0021(8)
C129 0.0181(12) 0.0179(11) 0.0377(15) -0.0099(10) -0.0037(10) -0.0068(9)
C130 0.0217(13) 0.0336(14) 0.0259(14) -0.0189(11) -0.0063(10) 0.0023(10)
C131 0.0153(11) 0.0180(11) 0.0261(14) -0.0050(10) -0.0063(10) 0.0006(9)
C134 0.0162(11) 0.0112(10) 0.0104(11) -0.0040(8) -0.0013(8) -0.0026(8)
C135 0.0177(12) 0.0180(11) 0.0194(13) -0.0018(9) 0.0018(9) -0.0043(9)
C136 0.0353(15) 0.0169(12) 0.0272(14) -0.0033(10) 0.0128(11) -0.0065(11)
C137 0.0315(15) 0.0253(13) 0.0311(15) 0.0070(11) 0.0009(12) -0.0066(11)
C138 0.0214(12) 0.0123(10) 0.0140(12) -0.0026(9) -0.0046(9) -0.0019(9)
C139 0.0106(10) 0.0118(10) 0.0164(12) -0.0063(8) -0.0013(8) -0.0010(8)
C140 0.0148(11) 0.0178(11) 0.0190(12) -0.0069(9) 0.0021(9) -0.0031(9)
C141 0.0152(12) 0.0351(14) 0.0334(16) -0.0079(12) 0.0036(10) -0.0080(11)
C142 0.0348(17) 0.073(2) 0.052(2) -0.0286(17) -0.0029(14) -0.0291(16)
C143 0.0150(11) 0.0224(12) 0.0232(13) -0.0119(10) -0.0058(9) -0.0005(9)
C144 0.0131(11) 0.0118(10) 0.0148(12) -0.0052(8) -0.0021(8) -0.0033(8)
C145 0.0218(12) 0.0139(10) 0.0118(12) -0.0050(9) -0.0031(9) -0.0024(9)
C146 0.0269(13) 0.0195(11) 0.0147(12) -0.0070(9) -0.0004(10) -0.0045(10)
C147 0.0222(12) 0.0184(11) 0.0195(13) -0.0124(9) -0.0010(10) -0.0042(9)
C148 0.0195(12) 0.0112(10) 0.0188(13) -0.0073(9) -0.0016(9) -0.0031(9)
C150 0.0119(10) 0.0093(10) 0.0153(12) -0.0056(8) 0.0001(8) -0.0017(8)
C151 0.0209(12) 0.0108(10) 0.0199(12) -0.0080(9) 0.0037(9) -0.0027(9)
C152 0.0287(14) 0.0199(12) 0.0234(14) -0.0115(10) 0.0035(10) -0.0020(10)
C153 0.0321(14) 0.0199(12) 0.0173(13) -0.0086(10) 0.0022(10) 0.0007(10)
C154 0.0208(12) 0.0138(10) 0.0147(12) -0.0052(9) 0.0030(9) -0.0020(9)
C155 0.0133(11) 0.0117(10) 0.0151(12) -0.0066(8) 0.0020(8) -0.0047(8)
C156 0.0232(12) 0.0220(12) 0.0192(13) -0.0075(10) -0.0032(10) -0.0106(10)
C157 0.0210(14) 0.0512(17) 0.0365(17) -0.0156(13) -0.0062(11) -0.0125(12)
C158 0.0131(12) 0.0299(13) 0.0362(15) -0.0150(11) 0.0023(10) -0.0072(10)
C159 0.0156(11) 0.0188(11) 0.0247(13) -0.0130(10) 0.0058(9) -0.0061(9)
C160 0.0164(11) 0.0114(10) 0.0133(12) -0.0042(8) -0.0027(9) -0.0024(8)
C161 0.0335(14) 0.0183(11) 0.0128(12) -0.0064(9) -0.0001(10) -0.0029(10)
C162 0.088(3) 0.0283(15) 0.0202(15) -0.0043(12) 0.0165(15) -0.0009(15)
C163 0.0573(19) 0.0193(12) 0.0157(14) -0.0008(10) -0.0031(12) -0.0022(12)
C164 0.0282(13) 0.0127(11) 0.0170(13) -0.0039(9) -0.0040(10) -0.0028(9)
C169 0.0142(11) 0.0210(11) 0.0284(14) -0.0159(10) -0.0075(9) -0.0005(9)
C170 0.0142(12) 0.0344(14) 0.0597(19) -0.0308(14) -0.0133(12) 0.0055(10)
C171 0.0318(14) 0.0235(12) 0.0307(15) -0.0109(11) -0.0154(11) -0.0011(11)
C172 0.0107(11) 0.0209(11) 0.0300(14) -0.0137(10) -0.0023(9) -0.0028(9)
C174 0.0212(13) 0.0380(15) 0.0396(16) -0.0178(12) 0.0082(11) -0.0137(11)
C175 0.0212(13) 0.0279(13) 0.0463(17) -0.0214(12) -0.0112(11) -0.0044(10)
C176 0.0164(11) 0.0093(10) 0.0214(14) -0.0089(9) -0.0023(9) -0.0012(8)
C180 0.0129(16) 0.0231(18) 0.046(3) -0.0178(18) -0.0050(16) 0.0000(17)
C181 0.0129(16) 0.0231(18) 0.046(3) -0.0178(18) -0.0050(16) 0.0000(17)
O1 0.0088(7) 0.0122(7) 0.0212(8) -0.0055(6) -0.0017(6) -0.0024(6)
O2 0.0107(7) 0.0142(7) 0.0223(9) -0.0090(6) -0.0039(6) -0.0013(6)
O3 0.0436(11) 0.0219(9) 0.0261(11) -0.0120(7) -0.0206(9) 0.0032(8)
O4 0.0100(7) 0.0141(7) 0.0248(9) -0.0101(6) -0.0030(6) -0.0026(6)
O5 0.0117(7) 0.0147(7) 0.0214(9) -0.0098(6) -0.0056(6) -0.0002(6)
O6 0.0329(10) 0.0218(8) 0.0193(10) -0.0096(7) -0.0112(8) -0.0015(7)
O7 0.0116(7) 0.0109(7) 0.0183(8) -0.0053(6) -0.0049(6) -0.0018(6)
O8 0.0093(7) 0.0102(7) 0.0246(9) -0.0065(6) -0.0025(6) -0.0021(6)
O9 0.0401(11) 0.0198(9) 0.0287(11) -0.0101(7) -0.0205(9) 0.0006(7)
O10 0.0101(7) 0.0134(7) 0.0205(8) -0.0069(6) -0.0034(6) -0.0010(6)
O11 0.0094(7) 0.0121(7) 0.0274(9) -0.0052(6) -0.0045(6) -0.0020(6)
O12 0.0449(11) 0.0194(9) 0.0282(11) -0.0109(7) -0.0205(9) 0.0006(8)
P1 0.0116(3) 0.0084(2) 0.0098(3) -0.0036(2) 0.0002(2) -0.0015(2)
P2 0.0099(3) 0.0076(2) 0.0107(3) -0.0031(2) -0.0007(2) -0.0017(2)
P3 0.0106(3) 0.0085(2) 0.0113(3) -0.0048(2) -0.0008(2) -0.0018(2)
P4 0.0097(3) 0.0081(2) 0.0106(3) -0.0037(2) -0.0015(2) -0.0017(2)
P5 0.0105(3) 0.0074(2) 0.0102(3) -0.0032(2) -0.0010(2) -0.0014(2)
P6 0.0093(3) 0.0093(2) 0.0114(3) -0.0046(2) -0.0007(2) -0.0021(2)
P7 0.0107(3) 0.0081(2) 0.0105(3) -0.0041(2) -0.0004(2) -0.0017(2)
P8 0.0094(3) 0.0078(2) 0.0088(3) -0.0025(2) -0.0010(2) -0.0016(2)
Ru1 0.00933(8) 0.00770(8) 0.01101(9) -0.00363(6) -0.00109(6) -0.00150(6)
Ru2 0.00911(8) 0.00777(8) 0.01178(9) -0.00446(6) -0.00189(6) -0.00138(6)
Ru3 0.00919(8) 0.00774(8) 0.01325(10) -0.00460(6) -0.00226(6) -0.00113(6)
Ru4 0.00871(8) 0.00750(8) 0.01134(9) -0.00376(6) -0.00147(6) -0.00144(6)
B1 0.0135(12) 0.0124(11) 0.0126(13) -0.0045(9) -0.0003(9) -0.0023(9)
B2 0.0127(12) 0.0145(11) 0.0133(13) -0.0058(10) -0.0010(9) -0.0040(9)
B3 0.0127(12) 0.0127(11) 0.0128(13) -0.0058(9) -0.0015(9) -0.0028(9)
B4 0.0129(12) 0.0125(11) 0.0128(13) -0.0036(9) -0.0004(9) -0.0027(9)

loop_
_atom_type_symbol
_atom_type_description
_atom_type_scat_dispersion_real
_atom_type_scat_dispersion_imag
_atom_type_scat_source
C C 0.0033 0.0016 'International Tables Vol C Tables 4.2.6.8 and 6.1.1.4'
H H 0 0 'International Tables Vol C Tables 4.2.6.8 and 6.1.1.4'
O O 0.0106 0.006 'International Tables Vol C Tables 4.2.6.8 and 6.1.1.4'
P P 0.1023 0.0942 'International Tables Vol C Tables 4.2.6.8 and 6.1.1.4'
Ru Ru -1.2594 0.8363 'International Tables Vol C Tables 4.2.6.8 and 6.1.1.4'
B B 0.0013 0.0007 'International Tables Vol C Tables 4.2.6.8 and 6.1.1.4'

loop_
_geom_angle_atom_site_label_1
_geom_angle_atom_site_label_2
_geom_angle_atom_site_label_3
_geom_angle
C54 C1 C51 106.54(18)
C54 C1 H1A 110.4
C51 C1 H1A 110.4
C54 C1 H1B 110.4
C51 C1 H1B 110.4
H1A C1 H1B 108.6
C27 C2 C24 105.95(17)
C27 C2 H2A 110.5
C24 C2 H2A 110.5
C27 C2 H2B 110.5
C24 C2 H2B 110.5
H2A C2 H2B 108.7
C7 C3 C4 102.29(17)
C7 C3 P2 115.62(14)
C4 C3 P2 119.76(14)
C7 C3 H3 106
C4 C3 H3 106
P2 C3 H3 106
C3 C4 C5 103.75(17)
C3 C4 H4A 111
C5 C4 H4A 111
C3 C4 H4B 111
C5 C4 H4B 111
H4A C4 H4B 109
C6 C5 C4 106.40(17)
C6 C5 H5A 110.4
C4 C5 H5A 110.4
C6 C5 H5B 110.4
C4 C5 H5B 110.4
H5A C5 H5B 108.6
C5 C6 C7 106.29(18)
C5 C6 H6A 110.5
C7 C6 H6A 110.5
C5 C6 H6B 110.5
C7 C6 H6B 110.5
H6A C6 H6B 108.7
C3 C7 C6 103.71(18)
C3 C7 H7A 111
C6 C7 H7A 111
C3 C7 H7B 111
C6 C7 H7B 111
H7A C7 H7B 109
C9 C8 C12 105.26(17)
C9 C8 P2 114.31(14)
C12 C8 P2 115.63(15)
C9 C8 H8 107
C12 C8 H8 107
P2 C8 H8 107
C10 C9 C8 103.84(17)
C10 C9 H9A 111
C8 C9 H9A 111
C10 C9 H9B 111
C8 C9 H9B 111
H9A C9 H9B 109
C11 C10 C9 102.50(18)
C11 C10 H10A 111.3
C9 C10 H10A 111.3
C11 C10 H10B 111.3
C9 C10 H10B 111.3
H10A C10 H10B 109.2
C10 C11 C12 103.40(18)
C10 C11 H11A 111.1
C12 C11 H11A 111.1
C10 C11 H11B 111.1
C12 C11 H11B 111.1
H11A C11 H11B 109
C11 C12 C8 105.43(18)
C11 C12 H12A 110.7
C8 C12 H12A 110.7
C11 C12 H12B 110.7
C8 C12 H12B 110.7
H12A C12 H12B 108.8
C17 C13 C14 104.81(16)
C17 C13 P2 118.20(15)
C14 C13 P2 116.34(14)
C17 C13 H13 105.4
C14 C13 H13 105.4
P2 C13 H13 105.4
C15 C14 C13 105.36(16)
C15 C14 H14A 110.7
C13 C14 H14A 110.7
C15 C14 H14B 110.7
C13 C14 H14B 110.7
H14A C14 H14B 108.8
C16 C15 C14 105.08(17)
C16 C15 H15A 110.7
C14 C15 H15A 110.7
C16 C15 H15B 110.7
C14 C15 H15B 110.7
H15A C15 H15B 108.8
C17 C16 C15 102.55(17)
C17 C16 H16A 111.3
C15 C16 H16A 111.3
C17 C16 H16B 111.3
C15 C16 H16B 111.3
H16A C16 H16B 109.2
C16 C17 C13 102.74(17)
C16 C17 H17A 111.2
C13 C17 H17A 111.2
C16 C17 H17B 111.2
C13 C17 H17B 111.2
H17A C17 H17B 109.1
C20 C19 C23 103.44(19)
C20 C19 P1 116.46(15)
C23 C19 P1 115.10(14)
C20 C19 H19 107.1
C23 C19 H19 107.1
P1 C19 H19 107.1
C21 C20 C19 103.08(19)
C21 C20 H20A 111.1
C19 C20 H20A 111.1
C21 C20 H20B 111.1
C19 C20 H20B 111.1
H20A C20 H20B 109.1
C20 C21 C22 103.6(2)
C20 C21 H21A 111
C22 C21 H21A 111
C20 C21 H21B 111
C22 C21 H21B 111
H21A C21 H21B 109
C21 C22 C23 106.9(2)
C21 C22 H22A 110.3
C23 C22 H22A 110.3
C21 C22 H22B 110.3
C23 C22 H22B 110.3
H22A C22 H22B 108.6
C22 C23 C19 105.3(2)
C22 C23 H23A 110.7
C19 C23 H23A 110.7
C22 C23 H23B 110.7
C19 C23 H23B 110.7
H23A C23 H23B 108.8
C25 C24 C2 104.99(17)
C25 C24 P1 118.57(14)
C2 C24 P1 114.63(14)
C25 C24 H24 105.9
C2 C24 H24 105.9
P1 C24 H24 105.9
C26 C25 C24 103.12(16)
C26 C25 H25A 111.1
C24 C25 H25A 111.1
C26 C25 H25B 111.1
C24 C25 H25B 111.1
H25A C25 H25B 109.1
C27 C26 C25 103.37(18)
C27 C26 H26A 111.1
C25 C26 H26A 111.1
C27 C26 H26B 111.1
C25 C26 H26B 111.1
H26A C26 H26B 109.1
C26 C27 C2 105.44(19)
C26 C27 H27A 110.7
C2 C27 H27A 110.7
C26 C27 H27B 110.7
C2 C27 H27B 110.7
H27A C27 H27B 108.8
C29 C28 C31 104.94(18)
C29 C28 P1 118.03(14)
C31 C28 P1 113.91(15)
C29 C28 H28 106.4
C31 C28 H28 106.4
P1 C28 H28 106.4
C30 C29 C28 103.99(18)
C30 C29 H29A 111
C28 C29 H29A 111
C30 C29 H29B 111
C28 C29 H29B 111
H29A C29 H29B 109
C181 C30 C180 34.5(3)
C181 C30 C29 105.6(2)
C180 C30 C29 106.6(3)
C181 C30 H30A 79.2
C180 C30 H30A 110.4
C29 C30 H30A 110.4
C181 C30 H30B 136.9
C180 C30 H30B 110.4
C29 C30 H30B 110.4
H30A C30 H30B 108.6
C180 C31 C28 101.7(3)
C180 C31 C181 32.9(3)
C28 C31 C181 105.4(2)
C180 C31 H31A 111.4
C28 C31 H31A 111.4
C181 C31 H31A 134.4
C180 C31 H31B 111.4
C28 C31 H31B 111.4
C181 C31 H31B 80.1
H31A C31 H31B 109.3
O2 C35 C36 109.62(18)
O2 C35 C41 107.38(17)
C36 C35 C41 110.4(2)
O2 C35 C37 102.17(16)
C36 C35 C37 113.74(18)
C41 C35 C37 112.96(18)
C35 C36 H36A 109.5
C35 C36 H36B 109.5
H36A C36 H36B 109.5
C35 C36 H36C 109.5
H36A C36 H36C 109.5
H36B C36 H36C 109.5
O1 C37 C40 108.05(17)
O1 C37 C39 106.93(18)
C40 C37 C39 110.79(19)
O1 C37 C35 101.88(15)
C40 C37 C35 115.06(19)
C39 C37 C35 113.30(19)
C37 C39 H39A 109.5
C37 C39 H39B 109.5
H39A C39 H39B 109.5
C37 C39 H39C 109.5
H39A C39 H39C 109.5
H39B C39 H39C 109.5
C37 C40 H40A 109.5
C37 C40 H40B 109.5
H40A C40 H40B 109.5
C37 C40 H40C 109.5
H40A C40 H40C 109.5
H40B C40 H40C 109.5
C35 C41 H41A 109.5
C35 C41 H41B 109.5
H41A C41 H41B 109.5
C35 C41 H41C 109.5
H41A C41 H41C 109.5
H41B C41 H41C 109.5
O3 C42 Ru1 173.2(2)
C47 C46 C50 103.99(18)
C47 C46 P7 116.06(15)
C50 C46 P7 114.72(14)
C47 C46 H46 107.2
C50 C46 H46 107.2
P7 C46 H46 107.2
C48 C47 C46 103.13(18)
C48 C47 H47A 111.1
C46 C47 H47A 111.1
C48 C47 H47B 111.1
C46 C47 H47B 111.1
H47A C47 H47B 109.1
C47 C48 C49 103.89(19)
C47 C48 H48A 111
C49 C48 H48A 111
C47 C48 H48B 111
C49 C48 H48B 111
H48A C48 H48B 109
C50 C49 C48 106.5(2)
C50 C49 H49A 110.4
C48 C49 H49A 110.4
C50 C49 H49B 110.4
C48 C49 H49B 110.4
H49A C49 H49B 108.6
C49 C50 C46 106.52(18)
C49 C50 H50A 110.4
C46 C50 H50A 110.4
C49 C50 H50B 110.4
C46 C50 H50B 110.4
H50A C50 H50B 108.6
C52 C51 C1 105.39(17)
C52 C51 P7 118.15(14)
C1 C51 P7 114.38(14)
C52 C51 H51 106
C1 C51 H51 106
P7 C51 H51 106
C53 C52 C51 103.66(17)
C53 C52 H52A 111
C51 C52 H52A 111
C53 C52 H52B 111
C51 C52 H52B 111
H52A C52 H52B 109
C54 C53 C52 104.35(19)
C54 C53 H53A 110.9
C52 C53 H53A 110.9
C54 C53 H53B 110.9
C52 C53 H53B 110.9
H53A C53 H53B 108.9
C53 C54 C1 105.3(2)
C53 C54 H54A 110.7
C1 C54 H54A 110.7
C53 C54 H54B 110.7
C1 C54 H54B 110.7
H54A C54 H54B 108.8
C59 C55 C56 104.52(17)
C59 C55 P7 117.55(14)
C56 C55 P7 114.54(14)
C59 C55 H55 106.5
C56 C55 H55 106.5
P7 C55 H55 106.5
C57 C56 C55 105.79(18)
C57 C56 H56A 110.6
C55 C56 H56A 110.6
C57 C56 H56B 110.6
C55 C56 H56B 110.6
H56A C56 H56B 108.7
C58 C57 C56 104.22(18)
C58 C57 H57A 110.9
C56 C57 H57A 110.9
C58 C57 H57B 110.9
C56 C57 H57B 110.9
H57A C57 H57B 108.9
C57 C58 C59 102.14(17)
C57 C58 H58A 111.3
C59 C58 H58A 111.3
C57 C58 H58B 111.3
C59 C58 H58B 111.3
H58A C58 H58B 109.2
C58 C59 C55 102.93(17)
C58 C59 H59A 111.2
C55 C59 H59A 111.2
C58 C59 H59B 111.2
C55 C59 H59B 111.2
H59A C59 H59B 109.1
C65 C61 C62 101.98(16)
C65 C61 P8 115.21(14)
C62 C61 P8 119.03(14)
C65 C61 H61 106.6
C62 C61 H61 106.6
P8 C61 H61 106.6
C63 C62 C61 103.63(17)
C63 C62 H62A 111
C61 C62 H62A 111
C63 C62 H62B 111
C61 C62 H62B 111
H62A C62 H62B 109
C62 C63 C64 105.43(17)
C62 C63 H63A 110.7
C64 C63 H63A 110.7
C62 C63 H63B 110.7
C64 C63 H63B 110.7
H63A C63 H63B 108.8
C63 C64 C65 106.59(17)
C63 C64 H64A 110.4
C65 C64 H64A 110.4
C63 C64 H64B 110.4
C65 C64 H64B 110.4
H64A C64 H64B 108.6
C61 C65 C64 105.09(17)
C61 C65 H65A 110.7
C64 C65 H65A 110.7
C61 C65 H65B 110.7
C64 C65 H65B 110.7
H65A C65 H65B 108.8
C67 C66 C70 105.12(16)
C67 C66 P8 114.53(14)
C70 C66 P8 115.44(14)
C67 C66 H66 107.1
C70 C66 H66 107.1
P8 C66 H66 107.1
C68 C67 C66 103.56(17)
C68 C67 H67A 111
C66 C67 H67A 111
C68 C67 H67B 111
C66 C67 H67B 111
H67A C67 H67B 109
C69 C68 C67 102.35(18)
C69 C68 H68A 111.3
C67 C68 H68A 111.3
C69 C68 H68B 111.3
C67 C68 H68B 111.3
H68A C68 H68B 109.2
C68 C69 C70 103.70(18)
C68 C69 H69A 111
C70 C69 H69A 111
C68 C69 H69B 111
C70 C69 H69B 111
H69A C69 H69B 109
C69 C70 C66 105.71(18)
C69 C70 H70A 110.6
C66 C70 H70A 110.6
C69 C70 H70B 110.6
C66 C70 H70B 110.6
H70A C70 H70B 108.7
C72 C71 C75 104.41(16)
C72 C71 P8 118.22(15)
C75 C71 P8 116.35(14)
C72 C71 H71 105.6
C75 C71 H71 105.6
P8 C71 H71 105.6
C73 C72 C71 102.92(17)
C73 C72 H72A 111.2
C71 C72 H72A 111.2
C73 C72 H72B 111.2
C71 C72 H72B 111.2
H72A C72 H72B 109.1
C72 C73 C74 102.54(17)
C72 C73 H73A 111.3
C74 C73 H73A 111.3
C72 C73 H73B 111.3
C74 C73 H73B 111.3
H73A C73 H73B 109.2
C73 C74 C75 105.83(17)
C73 C74 H74A 110.6
C75 C74 H74A 110.6
C73 C74 H74B 110.6
C75 C74 H74B 110.6
H74A C74 H74B 108.7
C74 C75 C71 105.41(16)
C74 C75 H75A 110.7
C71 C75 H75A 110.7
C74 C75 H75B 110.7
C71 C75 H75B 110.7
H75A C75 H75B 108.8
O10 C78 C79 109.18(18)
O10 C78 C84 107.67(18)
C79 C78 C84 109.4(2)
O10 C78 C80 101.87(17)
C79 C78 C80 116.3(2)
C84 C78 C80 111.8(2)
C78 C79 H79A 109.5
C78 C79 H79B 109.5
H79A C79 H79B 109.5
C78 C79 H79C 109.5
H79A C79 H79C 109.5
H79B C79 H79C 109.5
O11 C80 C82 109.20(19)
O11 C80 C83 106.68(19)
C82 C80 C83 110.5(2)
O11 C80 C78 102.25(16)
C82 C80 C78 115.6(2)
C83 C80 C78 111.9(2)
C80 C82 H82A 109.5
C80 C82 H82B 109.5
H82A C82 H82B 109.5
C80 C82 H82C 109.5
H82A C82 H82C 109.5
H82B C82 H82C 109.5
C80 C83 H83A 109.5
C80 C83 H83B 109.5
H83A C83 H83B 109.5
C80 C83 H83C 109.5
H83A C83 H83C 109.5
H83B C83 H83C 109.5
C78 C84 H84A 109.5
C78 C84 H84B 109.5
H84A C84 H84B 109.5
C78 C84 H84C 109.5
H84A C84 H84C 109.5
H84B C84 H84C 109.5
O12 C85 Ru4 173.8(2)
C94 C90 C91 103.83(16)
C94 C90 P5 117.77(15)
C91 C90 P5 116.98(14)
C94 C90 H90 105.7
C91 C90 H90 105.7
P5 C90 H90 105.7
C92 C91 C90 105.77(16)
C92 C91 H91A 110.6
C90 C91 H91A 110.6
C92 C91 H91B 110.6
C90 C91 H91B 110.6
H91A C91 H91B 108.7
C93 C92 C91 105.85(17)
C93 C92 H92A 110.6
C91 C92 H92A 110.6
C93 C92 H92B 110.6
C91 C92 H92B 110.6
H92A C92 H92B 108.7
C94 C93 C92 102.54(18)
C94 C93 H93A 111.3
C92 C93 H93A 111.3
C94 C93 H93B 111.3
C92 C93 H93B 111.3
H93A C93 H93B 109.2
C93 C94 C90 103.10(17)
C93 C94 H94A 111.1
C90 C94 H94A 111.1
C93 C94 H94B 111.1
C90 C94 H94B 111.1
H94A C94 H94B 109.1
C96 C95 C99 102.49(16)
C96 C95 P5 119.18(14)
C99 C95 P5 115.29(13)
C96 C95 H95 106.3
C99 C95 H95 106.3
P5 C95 H95 106.3
C97 C96 C95 102.79(16)
C97 C96 H96A 111.2
C95 C96 H96A 111.2
C97 C96 H96B 111.2
C95 C96 H96B 111.2
H96A C96 H96B 109.1
C96 C97 C98 104.50(16)
C96 C97 H97A 110.9
C98 C97 H97A 110.9
C96 C97 H97B 110.9
C98 C97 H97B 110.9
H97A C97 H97B 108.9
C97 C98 C99 106.38(17)
C97 C98 H98A 110.5
C99 C98 H98A 110.5
C97 C98 H98B 110.5
C99 C98 H98B 110.5
H98A C98 H98B 108.6
C95 C99 C98 105.56(17)
C95 C99 H99A 110.6
C98 C99 H99A 110.6
C95 C99 H99B 110.6
C98 C99 H99B 110.6
H99A C99 H99B 108.8
C101 C100 C104 105.07(16)
C101 C100 P5 114.79(14)
C104 C100 P5 114.80(14)
C101 C100 H100 107.2
C104 C100 H100 107.2
P5 C100 H100 107.2
C102 C101 C100 103.89(17)
C102 C101 H10C 111
C100 C101 H10C 111
C102 C101 H10D 111
C100 C101 H10D 111
H10C C101 H10D 109
C101 C102 C103 102.43(17)
C101 C102 H10E 111.3
C103 C102 H10E 111.3
C101 C102 H10F 111.3
C103 C102 H10F 111.3
H10E C102 H10F 109.2
C102 C103 C104 103.71(17)
C102 C103 H10G 111
C104 C103 H10G 111
C102 C103 H10H 111
C104 C103 H10H 111
H10G C103 H10H 109
C103 C104 C100 105.84(17)
C103 C104 H10I 110.6
C100 C104 H10I 110.6
C103 C104 H10J 110.6
C100 C104 H10J 110.6
H10I C104 H10J 108.7
C107 C106 C110 104.82(18)
C107 C106 P6 117.48(14)
C110 C106 P6 115.02(15)
C107 C106 H106 106.2
C110 C106 H106 106.2
P6 C106 H106 106.2
C108 C107 C106 103.00(17)
C108 C107 H10K 111.2
C106 C107 H10K 111.2
C108 C107 H10L 111.2
C106 C107 H10L 111.2
H10K C107 H10L 109.1
C109 C108 C107 102.84(19)
C109 C108 H10M 111.2
C107 C108 H10M 111.2
C109 C108 H10N 111.2
C107 C108 H10N 111.2
H10M C108 H10N 109.1
C108 C109 C110 105.22(19)
C108 C109 H10O 110.7
C110 C109 H10O 110.7
C108 C109 H10P 110.7
C110 C109 H10P 110.7
H10O C109 H10P 108.8
C109 C110 C106 105.89(19)
C109 C110 H11C 110.6
C106 C110 H11C 110.6
C109 C110 H11D 110.6
C106 C110 H11D 110.6
H11C C110 H11D 108.7
C112 C111 C115 103.11(18)
C112 C111 P6 116.47(15)
C115 C111 P6 115.79(14)
C112 C111 H111 106.9
C115 C111 H111 106.9
P6 C111 H111 106.9
C113 C112 C111 102.83(18)
C113 C112 H11E 111.2
C111 C112 H11E 111.2
C113 C112 H11F 111.2
C111 C112 H11F 111.2
H11E C112 H11F 109.1
C112 C113 C114 104.35(18)
C112 C113 H11G 110.9
C114 C113 H11G 110.9
C112 C113 H11H 110.9
C114 C113 H11H 110.9
H11G C113 H11H 108.9
C113 C114 C115 106.4(2)
C113 C114 H11I 110.5
C115 C114 H11I 110.5
C113 C114 H11J 110.5
C115 C114 H11J 110.5
H11I C114 H11J 108.6
C114 C115 C111 106.04(18)
C114 C115 H11K 110.5
C111 C115 H11K 110.5
C114 C115 H11L 110.5
C111 C115 H11L 110.5
H11K C115 H11L 108.7
C120 C116 C117 105.50(17)
C120 C116 P6 117.69(14)
C117 C116 P6 114.32(14)
C120 C116 H116 106.2
C117 C116 H116 106.2
P6 C116 H116 106.2
C118 C117 C116 106.19(17)
C118 C117 H11M 110.5
C116 C117 H11M 110.5
C118 C117 H11N 110.5
C116 C117 H11N 110.5
H11M C117 H11N 108.7
C119 C118 C117 105.00(19)
C119 C118 H11O 110.7
C117 C118 H11O 110.7
C119 C118 H11P 110.7
C117 C118 H11P 110.7
H11O C118 H11P 108.8
C118 C119 C120 103.66(18)
C118 C119 H11Q 111
C120 C119 H11Q 111
C118 C119 H11R 111
C120 C119 H11R 111
H11Q C119 H11R 109
C119 C120 C116 104.23(16)
C119 C120 H12C 110.9
C116 C120 H12C 110.9
C119 C120 H12D 110.9
C116 C120 H12D 110.9
H12C C120 H12D 108.9
O9 C121 Ru3 172.8(2)
O8 C125 C131 108.24(16)
O8 C125 C126 107.59(17)
C131 C125 C126 110.43(18)
O8 C125 C127 102.10(16)
C131 C125 C127 114.76(18)
C126 C125 C127 113.05(17)
C125 C126 H12E 109.5
C125 C126 H12F 109.5
H12E C126 H12F 109.5
C125 C126 H12G 109.5
H12E C126 H12G 109.5
H12F C126 H12G 109.5
O7 C127 C129 109.15(17)
O7 C127 C130 107.83(17)
C129 C127 C130 110.45(19)
O7 C127 C125 102.00(16)
C129 C127 C125 114.09(18)
C130 C127 C125 112.78(18)
C127 C129 H12H 109.5
C127 C129 H12I 109.5
H12H C129 H12I 109.5
C127 C129 H12J 109.5
H12H C129 H12J 109.5
H12I C129 H12J 109.5
C127 C130 H13A 109.5
C127 C130 H13B 109.5
H13A C130 H13B 109.5
C127 C130 H13C 109.5
H13A C130 H13C 109.5
H13B C130 H13C 109.5
C125 C131 H13D 109.5
C125 C131 H13E 109.5
H13D C131 H13E 109.5
C125 C131 H13F 109.5
H13D C131 H13F 109.5
H13E C131 H13F 109.5
C135 C134 C138 103.41(16)
C135 C134 P4 116.05(15)
C138 C134 P4 119.67(15)
C135 C134 H134 105.5
C138 C134 H134 105.5
P4 C134 H134 105.5
C136 C135 C134 103.24(18)
C136 C135 H13G 111.1
C134 C135 H13G 111.1
C136 C135 H13H 111.1
C134 C135 H13H 111.1
H13G C135 H13H 109.1
C137 C136 C135 106.21(18)
C137 C136 H13I 110.5
C135 C136 H13I 110.5
C137 C136 H13J 110.5
C135 C136 H13J 110.5
H13I C136 H13J 108.7
C136 C137 C138 107.98(19)
C136 C137 H13K 110.1
C138 C137 H13K 110.1
C136 C137 H13L 110.1
C138 C137 H13L 110.1
H13K C137 H13L 108.4
C137 C138 C134 104.77(18)
C137 C138 H13M 110.8
C134 C138 H13M 110.8
C137 C138 H13N 110.8
C134 C138 H13N 110.8
H13M C138 H13N 108.9
C140 C139 C143 104.83(17)
C140 C139 P4 116.15(15)
C143 C139 P4 114.42(15)
C140 C139 H139 107
C143 C139 H139 107
P4 C139 H139 107
C141 C140 C139 103.57(18)
C141 C140 H14C 111
C139 C140 H14C 111
C141 C140 H14D 111
C139 C140 H14D 111
H14C C140 H14D 109
C142 C141 C140 103.0(2)
C142 C141 H14E 111.2
C140 C141 H14E 111.2
C142 C141 H14F 111.2
C140 C141 H14F 111.2
H14E C141 H14F 109.1
C141 C142 C143 106.5(2)
C141 C142 H14G 110.4
C143 C142 H14G 110.4
C141 C142 H14H 110.4
C143 C142 H14H 110.4
H14G C142 H14H 108.6
C142 C143 C139 105.47(19)
C142 C143 H14I 110.6
C139 C143 H14I 110.6
C142 C143 H14J 110.6
C139 C143 H14J 110.6
H14I C143 H14J 108.8
C148 C144 C145 104.62(17)
C148 C144 P4 118.97(15)
C145 C144 P4 114.25(14)
C148 C144 H144 106
C145 C144 H144 106
P4 C144 H144 106
C146 C145 C144 105.69(16)
C146 C145 H14K 110.6
C144 C145 H14K 110.6
C146 C145 H14L 110.6
C144 C145 H14L 110.6
H14K C145 H14L 108.7
C147 C146 C145 105.04(17)
C147 C146 H14M 110.7
C145 C146 H14M 110.7
C147 C146 H14N 110.7
C145 C146 H14N 110.7
H14M C146 H14N 108.8
C148 C147 C146 102.43(17)
C148 C147 H14O 111.3
C146 C147 H14O 111.3
C148 C147 H14P 111.3
C146 C147 H14P 111.3
H14O C147 H14P 109.2
C147 C148 C144 103.89(17)
C147 C148 H14Q 111
C144 C148 H14Q 111
C147 C148 H14R 111
C144 C148 H14R 111
H14Q C148 H14R 109
C151 C150 C154 103.27(17)
C151 C150 P3 119.82(14)
C154 C150 P3 113.66(14)
C151 C150 H150 106.4
C154 C150 H150 106.4
P3 C150 H150 106.4
C152 C151 C150 102.81(16)
C152 C151 H15C 111.2
C150 C151 H15C 111.2
C152 C151 H15D 111.2
C150 C151 H15D 111.2
H15C C151 H15D 109.1
C151 C152 C153 103.79(18)
C151 C152 H15E 111
C153 C152 H15E 111
C151 C152 H15F 111
C153 C152 H15F 111
H15E C152 H15F 109
C152 C153 C154 106.05(18)
C152 C153 H15G 110.5
C154 C153 H15G 110.5
C152 C153 H15H 110.5
C154 C153 H15H 110.5
H15G C153 H15H 108.7
C153 C154 C150 106.27(17)
C153 C154 H15I 110.5
C150 C154 H15I 110.5
C153 C154 H15J 110.5
C150 C154 H15J 110.5
H15I C154 H15J 108.7
C159 C155 C156 103.26(18)
C159 C155 P3 116.24(15)
C156 C155 P3 115.22(14)
C159 C155 H155 107.2
C156 C155 H155 107.2
P3 C155 H155 107.2
C157 C156 C155 105.79(18)
C157 C156 H15K 110.6
C155 C156 H15K 110.6
C157 C156 H15L 110.6
C155 C156 H15L 110.6
H15K C156 H15L 108.7
C158 C157 C156 106.5(2)
C158 C157 H15M 110.4
C156 C157 H15M 110.4
C158 C157 H15N 110.4
C156 C157 H15N 110.4
H15M C157 H15N 108.6
C157 C158 C159 105.59(18)
C157 C158 H15O 110.6
C159 C158 H15O 110.6
C157 C158 H15P 110.6
C159 C158 H15P 110.6
H15O C158 H15P 108.8
C158 C159 C155 102.54(18)
C158 C159 H15Q 111.3
C155 C159 H15Q 111.3
C158 C159 H15R 111.3
C155 C159 H15R 111.3
H15Q C159 H15R 109.2
C164 C160 C161 104.57(16)
C164 C160 P3 119.47(15)
C161 C160 P3 115.56(15)
C164 C160 H160 105.3
C161 C160 H160 105.3
P3 C160 H160 105.3
C162 C161 C160 105.78(18)
C162 C161 H16C 110.6
C160 C161 H16C 110.6
C162 C161 H16D 110.6
C160 C161 H16D 110.6
H16C C161 H16D 108.7
C163 C162 C161 104.5(2)
C163 C162 H16E 110.8
C161 C162 H16E 110.8
C163 C162 H16F 110.8
C161 C162 H16F 110.8
H16E C162 H16F 108.9
C162 C163 C164 102.5(2)
C162 C163 H16G 111.3
C164 C163 H16G 111.3
C162 C163 H16H 111.3
C164 C163 H16H 111.3
H16G C163 H16H 109.2
C163 C164 C160 102.78(18)
C163 C164 H16I 111.2
C160 C164 H16I 111.2
C163 C164 H16J 111.2
C160 C164 H16J 111.2
H16I C164 H16J 109.1
O5 C169 C170 108.89(18)
O5 C169 C171 107.36(18)
C170 C169 C171 110.6(2)
O5 C169 C172 101.68(17)
C170 C169 C172 114.76(19)
C171 C169 C172 112.86(19)
C169 C170 H17C 109.5
C169 C170 H17D 109.5
H17C C170 H17D 109.5
C169 C170 H17E 109.5
H17C C170 H17E 109.5
H17D C170 H17E 109.5
C169 C171 H17F 109.5
C169 C171 H17G 109.5
H17F C171 H17G 109.5
C169 C171 H17H 109.5
H17F C171 H17H 109.5
H17G C171 H17H 109.5
O4 C172 C175 108.43(18)
O4 C172 C174 107.73(19)
C175 C172 C174 110.51(19)
O4 C172 C169 101.80(16)
C175 C172 C169 114.8(2)
C174 C172 C169 112.93(19)
C172 C174 H17I 109.5
C172 C174 H17J 109.5
H17I C174 H17J 109.5
C172 C174 H17K 109.5
H17I C174 H17K 109.5
H17J C174 H17K 109.5
C172 C175 H17L 109.5
C172 C175 H17M 109.5
H17L C175 H17M 109.5
C172 C175 H17N 109.5
H17L C175 H17N 109.5
H17M C175 H17N 109.5
O6 C176 Ru2 172.30(19)
C31 C180 C30 108.8(4)
C31 C180 H18A 109.9
C30 C180 H18A 109.9
C31 C180 H18B 109.9
C30 C180 H18B 109.9
H18A C180 H18B 108.3
C30 C181 C31 104.6(3)
C30 C181 H18C 110.8
C31 C181 H18C 110.8
C30 C181 H18D 110.8
C31 C181 H18D 110.8
H18C C181 H18D 108.9
B1 O1 C37 108.42(16)
B1 O2 C35 107.50(16)
B2 O4 C172 107.81(16)
B2 O5 C169 107.03(16)
B3 O7 C127 107.27(15)
B3 O8 C125 107.94(15)
B4 O10 C78 107.33(16)
B4 O11 C80 107.95(16)
C24 P1 C28 104.37(10)
C24 P1 C19 100.67(10)
C28 P1 C19 99.13(9)
C24 P1 Ru1 115.83(6)
C28 P1 Ru1 117.36(7)
C19 P1 Ru1 116.83(7)
C8 P2 C13 103.43(10)
C8 P2 C3 103.73(9)
C13 P2 C3 100.72(9)
C8 P2 Ru1 117.15(7)
C13 P2 Ru1 113.18(7)
C3 P2 Ru1 116.56(7)
C160 P3 C155 104.59(9)
C160 P3 C150 102.06(10)
C155 P3 C150 103.10(10)
C160 P3 Ru2 110.07(7)
C155 P3 Ru2 118.28(7)
C150 P3 Ru2 116.90(6)
C139 P4 C144 104.35(10)
C139 P4 C134 100.63(9)
C144 P4 C134 105.41(9)
C139 P4 Ru2 116.70(7)
C144 P4 Ru2 114.31(7)
C134 P4 Ru2 113.89(7)
C90 P5 C100 104.18(10)
C90 P5 C95 100.49(9)
C100 P5 C95 103.42(9)
C90 P5 Ru3 111.84(6)
C100 P5 Ru3 117.60(7)
C95 P5 Ru3 117.21(7)
C116 P6 C111 100.77(9)
C116 P6 C106 104.60(10)
C111 P6 C106 98.61(9)
C116 P6 Ru3 115.71(6)
C111 P6 Ru3 116.86(7)
C106 P6 Ru3 117.59(7)
C51 P7 C46 100.33(9)
C51 P7 C55 105.14(10)
C46 P7 C55 99.25(9)
C51 P7 Ru4 115.07(6)
C46 P7 Ru4 117.36(7)
C55 P7 Ru4 117.15(7)
C66 P8 C71 103.20(10)
C66 P8 C61 103.79(9)
C71 P8 C61 100.75(9)
C66 P8 Ru4 116.44(7)
C71 P8 Ru4 113.63(7)
C61 P8 Ru4 116.95(7)
C42 Ru1 B1 129.37(9)
C42 Ru1 P1 93.27(6)
B1 Ru1 P1 97.52(6)
C42 Ru1 P2 92.26(6)
B1 Ru1 P2 89.49(6)
P1 Ru1 P2 165.224(19)
C42 Ru1 HY2 170.9(8)
B1 Ru1 HY2 41.5(8)
P1 Ru1 HY2 88.1(8)
P2 Ru1 HY2 88.6(8)
C42 Ru1 HY1 94.2(9)
B1 Ru1 HY1 136.3(9)
P1 Ru1 HY1 81.0(9)
P2 Ru1 HY1 84.9(9)
HY2 Ru1 HY1 94.9(12)
C42 Ru1 HY3 92.3(8)
B1 Ru1 HY3 37.7(8)
P1 Ru1 HY3 94.7(7)
P2 Ru1 HY3 98.7(7)
HY2 Ru1 HY3 78.6(11)
HY1 Ru1 HY3 172.4(12)
C176 Ru2 B2 129.30(9)
C176 Ru2 P4 92.54(6)
B2 Ru2 P4 94.27(6)
C176 Ru2 P3 96.06(6)
B2 Ru2 P3 91.16(6)
P4 Ru2 P3 163.48(2)
C176 Ru2 HY5 171.5(8)
B2 Ru2 HY5 42.4(8)
P4 Ru2 HY5 86.8(8)
P3 Ru2 HY5 86.7(8)
C176 Ru2 HY4 95.2(10)
B2 Ru2 HY4 135.4(10)
P4 Ru2 HY4 83.6(10)
P3 Ru2 HY4 81.6(10)
HY5 Ru2 HY4 93.1(13)
C176 Ru2 HY6 91.7(8)
B2 Ru2 HY6 37.7(8)
P4 Ru2 HY6 95.7(8)
P3 Ru2 HY6 98.1(8)
HY5 Ru2 HY6 80.0(12)
HY4 Ru2 HY6 173.1(13)
C121 Ru3 B3 129.32(9)
C121 Ru3 P6 93.39(6)
B3 Ru3 P6 95.20(6)
C121 Ru3 P5 94.07(6)
B3 Ru3 P5 90.74(6)
P6 Ru3 P5 164.29(2)
C121 Ru3 HY8 170.6(8)
B3 Ru3 HY8 41.3(8)
P6 Ru3 HY8 87.5(8)
P5 Ru3 HY8 87.4(8)
C121 Ru3 HY7 97.1(9)
B3 Ru3 HY7 133.5(9)
P6 Ru3 HY7 81.8(9)
P5 Ru3 HY7 83.5(9)
HY8 Ru3 HY7 92.3(12)
C121 Ru3 HY9 93.3(8)
B3 Ru3 HY9 36.1(8)
P6 Ru3 HY9 96.9(8)
P5 Ru3 HY9 96.5(8)
HY8 Ru3 HY9 77.3(11)
HY7 Ru3 HY9 169.5(12)
C85 Ru4 B4 130.26(9)
C85 Ru4 P7 92.08(6)
B4 Ru4 P7 96.35(6)
C85 Ru4 P8 92.99(6)
B4 Ru4 P8 90.32(6)
P7 Ru4 P8 165.982(19)
C85 Ru4 HY11 93.0(8)
B4 Ru4 HY11 37.6(8)
P7 Ru4 HY11 94.1(7)
P8 Ru4 HY11 98.6(7)
C85 Ru4 HY10 96.5(8)
B4 Ru4 HY10 133.2(8)
P7 Ru4 HY10 83.1(8)
P8 Ru4 HY10 83.3(8)
HY11 Ru4 HY10 170.2(11)
C85 Ru4 HY12 173.2(8)
B4 Ru4 HY12 43.0(8)
P7 Ru4 HY12 89.9(8)
P8 Ru4 HY12 86.6(8)
HY11 Ru4 HY12 80.3(11)
HY10 Ru4 HY12 90.3(12)
O1 B1 O2 109.16(18)
O1 B1 Ru1 119.39(15)
O2 B1 Ru1 131.35(15)
O1 B1 HY2 110.2(9)
O2 B1 HY2 113.2(9)
Ru1 B1 HY2 47.6(9)
O1 B1 HY3 117.4(9)
O2 B1 HY3 110.8(10)
Ru1 B1 HY3 48.9(9)
HY2 B1 HY3 95.5(13)
O4 B2 O5 109.28(18)
O4 B2 Ru2 125.79(15)
O5 B2 Ru2 124.82(15)
O4 B2 HY5 108.3(9)
O5 B2 HY5 114.8(9)
Ru2 B2 HY5 47.8(9)
O4 B2 HY6 114.4(10)
O5 B2 HY6 114.1(10)
Ru2 B2 HY6 47.8(10)
HY5 B2 HY6 95.4(13)
O8 B3 O7 109.49(18)
O8 B3 Ru3 126.28(14)
O7 B3 Ru3 124.07(15)
O8 B3 HY8 108.1(9)
O7 B3 HY8 114.2(9)
Ru3 B3 HY8 47.8(9)
O8 B3 HY9 114.7(10)
O7 B3 HY9 112.7(10)
Ru3 B3 HY9 49.5(10)
HY8 B3 HY9 97.2(14)
O11 B4 O10 109.14(18)
O11 B4 Ru4 122.03(15)
O10 B4 Ru4 128.63(15)
O11 B4 HY11 116.1(9)
O10 B4 HY11 112.8(9)
Ru4 B4 HY11 48.8(9)
O11 B4 HY12 110.0(10)
O10 B4 HY12 109.5(10)
Ru4 B4 HY12 50.5(10)
HY11 B4 HY12 98.9(13)

loop_
_geom_bond_atom_site_label_1
_geom_bond_atom_site_label_2
_geom_bond_distance
C1 C54 1.524(3)
C1 C51 1.561(3)
C1 H1A 0.97
C1 H1B 0.97
C2 C27 1.539(3)
C2 C24 1.553(3)
C2 H2A 0.97
C2 H2B 0.97
C3 C7 1.535(3)
C3 C4 1.540(3)
C3 P2 1.8601(19)
C3 H3 0.98
C4 C5 1.543(3)
C4 H4A 0.97
C4 H4B 0.97
C5 C6 1.528(3)
C5 H5A 0.97
C5 H5B 0.97
C6 C7 1.540(3)
C6 H6A 0.97
C6 H6B 0.97
C7 H7A 0.97
C7 H7B 0.97
C8 C9 1.550(3)
C8 C12 1.553(3)
C8 P2 1.852(2)
C8 H8 0.98
C9 C10 1.530(3)
C9 H9A 0.97
C9 H9B 0.97
C10 C11 1.513(3)
C10 H10A 0.97
C10 H10B 0.97
C11 C12 1.536(3)
C11 H11A 0.97
C11 H11B 0.97
C12 H12A 0.97
C12 H12B 0.97
C13 C17 1.544(3)
C13 C14 1.562(3)
C13 P2 1.852(2)
C13 H13 0.98
C14 C15 1.539(3)
C14 H14A 0.97
C14 H14B 0.97
C15 C16 1.525(3)
C15 H15A 0.97
C15 H15B 0.97
C16 C17 1.521(3)
C16 H16A 0.97
C16 H16B 0.97
C17 H17A 0.97
C17 H17B 0.97
C19 C20 1.535(3)
C19 C23 1.542(3)
C19 P1 1.856(2)
C19 H19 0.98
C20 C21 1.514(3)
C20 H20A 0.97
C20 H20B 0.97
C21 C22 1.532(4)
C21 H21A 0.97
C21 H21B 0.97
C22 C23 1.534(4)
C22 H22A 0.97
C22 H22B 0.97
C23 H23A 0.97
C23 H23B 0.97
C24 C25 1.541(3)
C24 P1 1.846(2)
C24 H24 0.98
C25 C26 1.525(3)
C25 H25A 0.97
C25 H25B 0.97
C26 C27 1.524(3)
C26 H26A 0.97
C26 H26B 0.97
C27 H27A 0.97
C27 H27B 0.97
C28 C29 1.543(3)
C28 C31 1.550(3)
C28 P1 1.856(2)
C28 H28 0.98
C29 C30 1.532(3)
C29 H29A 0.97
C29 H29B 0.97
C30 C181 1.442(5)
C30 C180 1.493(8)
C30 H30A 0.97
C30 H30B 0.97
C31 C180 1.458(7)
C31 C181 1.588(5)
C31 H31A 0.97
C31 H31B 0.97
C35 O2 1.454(2)
C35 C36 1.515(3)
C35 C41 1.519(3)
C35 C37 1.555(3)
C36 H36A 0.96
C36 H36B 0.96
C36 H36C 0.96
C37 O1 1.444(2)
C37 C40 1.519(3)
C37 C39 1.525(3)
C39 H39A 0.96
C39 H39B 0.96
C39 H39C 0.96
C40 H40A 0.96
C40 H40B 0.96
C40 H40C 0.96
C41 H41A 0.96
C41 H41B 0.96
C41 H41C 0.96
C42 O3 1.155(3)
C42 Ru1 1.875(3)
C46 C47 1.538(3)
C46 C50 1.543(3)
C46 P7 1.853(2)
C46 H46 0.98
C47 C48 1.520(3)
C47 H47A 0.97
C47 H47B 0.97
C48 C49 1.524(3)
C48 H48A 0.97
C48 H48B 0.97
C49 C50 1.521(3)
C49 H49A 0.97
C49 H49B 0.97
C50 H50A 0.97
C50 H50B 0.97
C51 C52 1.547(3)
C51 P7 1.846(2)
C51 H51 0.98
C52 C53 1.536(3)
C52 H52A 0.97
C52 H52B 0.97
C53 C54 1.511(3)
C53 H53A 0.97
C53 H53B 0.97
C54 H54A 0.97
C54 H54B 0.97
C55 C59 1.542(3)
C55 C56 1.565(3)
C55 P7 1.859(2)
C55 H55 0.98
C56 C57 1.536(3)
C56 H56A 0.97
C56 H56B 0.97
C57 C58 1.518(3)
C57 H57A 0.97
C57 H57B 0.97
C58 C59 1.533(3)
C58 H58A 0.97
C58 H58B 0.97
C59 H59A 0.97
C59 H59B 0.97
C61 C65 1.540(3)
C61 C62 1.545(3)
C61 P8 1.8611(19)
C61 H61 0.98
C62 C63 1.528(3)
C62 H62A 0.97
C62 H62B 0.97
C63 C64 1.536(3)
C63 H63A 0.97
C63 H63B 0.97
C64 C65 1.541(3)
C64 H64A 0.97
C64 H64B 0.97
C65 H65A 0.97
C65 H65B 0.97
C66 C67 1.544(3)
C66 C70 1.555(3)
C66 P8 1.849(2)
C66 H66 0.98
C67 C68 1.525(3)
C67 H67A 0.97
C67 H67B 0.97
C68 C69 1.524(3)
C68 H68A 0.97
C68 H68B 0.97
C69 C70 1.538(3)
C69 H69A 0.97
C69 H69B 0.97
C70 H70A 0.97
C70 H70B 0.97
C71 C72 1.543(3)
C71 C75 1.561(3)
C71 P8 1.855(2)
C71 H71 0.98
C72 C73 1.521(3)
C72 H72A 0.97
C72 H72B 0.97
C73 C74 1.527(3)
C73 H73A 0.97
C73 H73B 0.97
C74 C75 1.538(3)
C74 H74A 0.97
C74 H74B 0.97
C75 H75A 0.97
C75 H75B 0.97
C78 O10 1.454(3)
C78 C79 1.502(3)
C78 C84 1.531(3)
C78 C80 1.546(3)
C79 H79A 0.96
C79 H79B 0.96
C79 H79C 0.96
C80 O11 1.444(3)
C80 C82 1.506(3)
C80 C83 1.535(4)
C82 H82A 0.96
C82 H82B 0.96
C82 H82C 0.96
C83 H83A 0.96
C83 H83B 0.96
C83 H83C 0.96
C84 H84A 0.96
C84 H84B 0.96
C84 H84C 0.96
C85 O12 1.161(3)
C85 Ru4 1.871(3)
C90 C94 1.541(3)
C90 C91 1.559(3)
C90 P5 1.849(2)
C90 H90 0.98
C91 C92 1.539(3)
C91 H91A 0.97
C91 H91B 0.97
C92 C93 1.530(3)
C92 H92A 0.97
C92 H92B 0.97
C93 C94 1.522(3)
C93 H93A 0.97
C93 H93B 0.97
C94 H94A 0.97
C94 H94B 0.97
C95 C96 1.541(3)
C95 C99 1.543(3)
C95 P5 1.8642(19)
C95 H95 0.98
C96 C97 1.531(3)
C96 H96A 0.97
C96 H96B 0.97
C97 C98 1.534(3)
C97 H97A 0.97
C97 H97B 0.97
C98 C99 1.547(3)
C98 H98A 0.97
C98 H98B 0.97
C99 H99A 0.97
C99 H99B 0.97
C100 C101 1.546(3)
C100 C104 1.557(3)
C100 P5 1.849(2)
C100 H100 0.98
C101 C102 1.525(3)
C101 H10C 0.97
C101 H10D 0.97
C102 C103 1.527(3)
C102 H10E 0.97
C102 H10F 0.97
C103 C104 1.539(3)
C103 H10G 0.97
C103 H10H 0.97
C104 H10I 0.97
C104 H10J 0.97
C106 C107 1.533(3)
C106 C110 1.553(3)
C106 P6 1.857(2)
C106 H106 0.98
C107 C108 1.522(3)
C107 H10K 0.97
C107 H10L 0.97
C108 C109 1.517(3)
C108 H10M 0.97
C108 H10N 0.97
C109 C110 1.526(3)
C109 H10O 0.97
C109 H10P 0.97
C110 H11C 0.97
C110 H11D 0.97
C111 C112 1.533(3)
C111 C115 1.539(3)
C111 P6 1.857(2)
C111 H111 0.98
C112 C113 1.520(3)
C112 H11E 0.97
C112 H11F 0.97
C113 C114 1.528(3)
C113 H11G 0.97
C113 H11H 0.97
C114 C115 1.530(3)
C114 H11I 0.97
C114 H11J 0.97
C115 H11K 0.97
C115 H11L 0.97
C116 C120 1.546(3)
C116 C117 1.560(3)
C116 P6 1.847(2)
C116 H116 0.98
C117 C118 1.536(3)
C117 H11M 0.97
C117 H11N 0.97
C118 C119 1.525(3)
C118 H11O 0.97
C118 H11P 0.97
C119 C120 1.531(3)
C119 H11Q 0.97
C119 H11R 0.97
C120 H12C 0.97
C120 H12D 0.97
C121 O9 1.160(3)
C121 Ru3 1.875(2)
C125 O8 1.449(2)
C125 C131 1.516(3)
C125 C126 1.526(3)
C125 C127 1.552(3)
C126 H12E 0.96
C126 H12F 0.96
C126 H12G 0.96
C127 O7 1.450(2)
C127 C129 1.516(3)
C127 C130 1.516(3)
C129 H12H 0.96
C129 H12I 0.96
C129 H12J 0.96
C130 H13A 0.96
C130 H13B 0.96
C130 H13C 0.96
C131 H13D 0.96
C131 H13E 0.96
C131 H13F 0.96
C134 C135 1.535(3)
C134 C138 1.543(3)
C134 P4 1.854(2)
C134 H134 0.98
C135 C136 1.535(3)
C135 H13G 0.97
C135 H13H 0.97
C136 C137 1.500(3)
C136 H13I 0.97
C136 H13J 0.97
C137 C138 1.526(3)
C137 H13K 0.97
C137 H13L 0.97
C138 H13M 0.97
C138 H13N 0.97
C139 C140 1.544(3)
C139 C143 1.549(3)
C139 P4 1.849(2)
C139 H139 0.98
C140 C141 1.523(3)
C140 H14C 0.97
C140 H14D 0.97
C141 C142 1.488(4)
C141 H14E 0.97
C141 H14F 0.97
C142 C143 1.523(3)
C142 H14G 0.97
C142 H14H 0.97
C143 H14I 0.97
C143 H14J 0.97
C144 C148 1.544(3)
C144 C145 1.567(3)
C144 P4 1.851(2)
C144 H144 0.98
C145 C146 1.535(3)
C145 H14K 0.97
C145 H14L 0.97
C146 C147 1.529(3)
C146 H14M 0.97
C146 H14N 0.97
C147 C148 1.521(3)
C147 H14O 0.97
C147 H14P 0.97
C148 H14Q 0.97
C148 H14R 0.97
C150 C151 1.540(3)
C150 C154 1.552(3)
C150 P3 1.854(2)
C150 H150 0.98
C151 C152 1.532(3)
C151 H15C 0.97
C151 H15D 0.97
C152 C153 1.537(3)
C152 H15E 0.97
C152 H15F 0.97
C153 C154 1.541(3)
C153 H15G 0.97
C153 H15H 0.97
C154 H15I 0.97
C154 H15J 0.97
C155 C159 1.538(3)
C155 C156 1.541(3)
C155 P3 1.850(2)
C155 H155 0.98
C156 C157 1.532(3)
C156 H15K 0.97
C156 H15L 0.97
C157 C158 1.522(4)
C157 H15M 0.97
C157 H15N 0.97
C158 C159 1.529(3)
C158 H15O 0.97
C158 H15P 0.97
C159 H15Q 0.97
C159 H15R 0.97
C160 C164 1.543(3)
C160 C161 1.559(3)
C160 P3 1.845(2)
C160 H160 0.98
C161 C162 1.534(3)
C161 H16C 0.97
C161 H16D 0.97
C162 C163 1.513(4)
C162 H16E 0.97
C162 H16F 0.97
C163 C164 1.526(3)
C163 H16G 0.97
C163 H16H 0.97
C164 H16I 0.97
C164 H16J 0.97
C169 O5 1.449(3)
C169 C170 1.520(3)
C169 C171 1.523(3)
C169 C172 1.555(3)
C170 H17C 0.96
C170 H17D 0.96
C170 H17E 0.96
C171 H17F 0.96
C171 H17G 0.96
C171 H17H 0.96
C172 O4 1.443(3)
C172 C175 1.514(3)
C172 C174 1.523(3)
C174 H17I 0.96
C174 H17J 0.96
C174 H17K 0.96
C175 H17L 0.96
C175 H17M 0.96
C175 H17N 0.96
C176 O6 1.158(3)
C176 Ru2 1.872(3)
C180 H18A 0.97
C180 H18B 0.97
C181 H18C 0.97
C181 H18D 0.97
O1 B1 1.411(3)
O2 B1 1.411(3)
O4 B2 1.411(3)
O5 B2 1.414(3)
O7 B3 1.411(3)
O8 B3 1.407(3)
O10 B4 1.411(3)
O11 B4 1.411(3)
P1 Ru1 2.3482(7)
P2 Ru1 2.3686(7)
P3 Ru2 2.3545(7)
P4 Ru2 2.3523(7)
P5 Ru3 2.3540(7)
P6 Ru3 2.3501(7)
P7 Ru4 2.3530(7)
P8 Ru4 2.3623(7)
Ru1 B1 2.221(3)
Ru1 HY2 1.64(2)
Ru1 HY1 1.56(2)
Ru1 HY3 1.68(2)
Ru2 B2 2.209(3)
Ru2 HY5 1.64(2)
Ru2 HY4 1.48(2)
Ru2 HY6 1.64(2)
Ru3 B3 2.215(3)
Ru3 HY8 1.64(2)
Ru3 HY7 1.57(2)
Ru3 HY9 1.69(2)
Ru4 B4 2.211(3)
Ru4 HY11 1.67(2)
Ru4 HY10 1.58(2)
Ru4 HY12 1.71(3)
B1 HY2 1.47(2)
B1 HY3 1.36(2)
B2 HY5 1.49(2)
B2 HY6 1.35(2)
B3 HY8 1.46(2)
B3 HY9 1.31(2)
B4 HY11 1.35(2)
B4 HY12 1.51(3)
